data_7125195
loop_
_publ_author_name
'Wright, James R.'
'Crowley, James D.'
'Lucas, Nigel T.'

_publ_section_title
;
 Carbon-rich &quot;Click&quot; 1,2,3-triazoles: hexaphenylbenzene and
 hexa-peri-hexabenzocoronene-based ligands for Suzuki-Miyaura catalysts.
;
_journal_issue 88
_journal_name_full 'Chemical communications (Cambridge, England)'
_journal_page_first 12976
_journal_page_last 12979
_journal_paper_doi 10.1039/c6cc07413h
_journal_volume 52
_journal_year 2016
_chemical_formula_moiety 'C142 H154 Cl2 N6 Pd, 7(C H2 Cl2)'
_chemical_formula_sum 'C149 H168 Cl16 N6 Pd'
_chemical_formula_weight 2716.49
_chemical_name_common '[PdCl2{Bn-tzl-HPB(tBu)5}2]'
_chemical_name_systematic
'Dichlorobis(3-benzyl-5-[4-{2,3,4,5,6-penta(4-tert-butylphenyl)phenyl}phenyl]-1,2,3-triazole)palladium(II) hepta(dichloromethane) solvate'
_space_group_IT_number 2
_space_group_name_Hall '-P 1'
_space_group_name_H-M_alt 'P -1'
_symmetry_cell_setting triclinic
_symmetry_space_group_name_H-M 'P -1'
_atom_sites_solution_hydrogens geom
_atom_sites_solution_primary direct
_atom_sites_solution_secondary difmap
_audit_block_code jrw_195
_audit_creation_method SHELXL-97
_audit_update_record
;
2016-09-05 deposited with the CCDC.
2016-10-10 downloaded from the CCDC.
;
_cell_angle_alpha 97.426(2)
_cell_angle_beta 96.076(2)
_cell_angle_gamma 105.190(2)
_cell_formula_units_Z 2
_cell_length_a 12.4144(3)
_cell_length_b 17.9604(4)
_cell_length_c 33.3206(6)
_cell_measurement_reflns_used 27051
_cell_measurement_temperature 100(1)
_cell_measurement_theta_max 74.2110
_cell_measurement_theta_min 3.4520
_cell_volume 7033.5(3)
_computing_cell_refinement 'CrysAlisPro (Agilent, V 1.171.36.28)'
_computing_data_collection 'CrysAlisPro (Agilent, V 1.171.36.28)'
_computing_data_reduction 'CrysAlisPro (Agilent, V 1.171.36.28)'
_computing_molecular_graphics 'Mercury (Macrae, 2016)'
_computing_publication_material 'enCIFer (CCDC, 2014)'
_computing_structure_refinement 'SHELXL-97 (Sheldrick, 1997)'
_computing_structure_solution 'SHELXS-97 (Sheldrick, 1997)'
_diffrn_ambient_temperature 100(1)
_diffrn_crystal_treatment
; 
Crystal was attached with Paratone N oil to a 0.3 mm CryoLoop supported 
in a copper mounting pin, then quenched in a cold nitrogen gas from a gas
stream from an Oxford Cryosystems Cryostream.
;
_diffrn_detector_area_resol_mean 5.1725
_diffrn_measured_fraction_theta_full 0.999
_diffrn_measured_fraction_theta_max 0.965
_diffrn_measurement_device_type 'SuperNova, Dual, Cu at zero, Atlas'
_diffrn_measurement_method '\w scans'
_diffrn_radiation_monochromator mirror
_diffrn_radiation_source 'SuperNova (Cu) X-ray Source'
_diffrn_radiation_type CuK\a
_diffrn_radiation_wavelength 1.54184
_diffrn_reflns_av_R_equivalents 0.0603
_diffrn_reflns_av_sigmaI/netI 0.0601
_diffrn_reflns_limit_h_max 14
_diffrn_reflns_limit_h_min -15
_diffrn_reflns_limit_k_max 22
_diffrn_reflns_limit_k_min -16
_diffrn_reflns_limit_l_max 39
_diffrn_reflns_limit_l_min -41
_diffrn_reflns_number 64885
_diffrn_reflns_theta_full 67.00
_diffrn_reflns_theta_max 74.42
_diffrn_reflns_theta_min 3.11
_diffrn_standards_interval_count 0
_diffrn_standards_interval_time 0
_diffrn_standards_number 0
_exptl_absorpt_coefficient_mu 4.253
_exptl_absorpt_correction_T_max 1.084
_exptl_absorpt_correction_T_min 0.650
_exptl_absorpt_correction_type gaussian
_exptl_absorpt_process_details
;
CrysAlisPro, Agilent Technologies, Version 1.171.36.28. 
Numerical absorption correction based on gaussian integration over
a multifaceted crystal model
;
_exptl_crystal_colour yellow
_exptl_crystal_density_diffrn 1.283
_exptl_crystal_density_method 'not measured'
_exptl_crystal_description block
_exptl_crystal_F_000 2844
_exptl_crystal_preparation
;
Crystals were grown by layered diffusion of methanol into a concentrated 
solution of dichloromethane.
;
_exptl_crystal_size_max 0.3226
_exptl_crystal_size_mid 0.1413
_exptl_crystal_size_min 0.0414
_refine_diff_density_max 5.464
_refine_diff_density_min -1.799
_refine_diff_density_rms 0.175
_refine_ls_extinction_method none
_refine_ls_goodness_of_fit_ref 1.049
_refine_ls_hydrogen_treatment constr
_refine_ls_matrix_type fullcycle
_refine_ls_number_parameters 1579
_refine_ls_number_reflns 27763
_refine_ls_number_restraints 0
_refine_ls_restrained_S_all 1.049
_refine_ls_R_factor_all 0.1214
_refine_ls_R_factor_gt 0.1102
_refine_ls_shift/su_max 0.020
_refine_ls_shift/su_mean 0.001
_refine_ls_structure_factor_coef Fsqd
_refine_ls_weighting_details 'calc w=1/[\s^2^(Fo^2^)+(0.1664P)^2^+45.1224P] where P=(Fo^2^+2Fc^2^)/3'
_refine_ls_weighting_scheme calc
_refine_ls_wR_factor_gt 0.2992
_refine_ls_wR_factor_ref 0.3100
_reflns_number_gt 23331
_reflns_number_total 27763
_reflns_threshold_expression >2sigma(I)
_cod_data_source_file c6cc07413h2.cif
_cod_data_source_block 2a
_cod_database_code 7125195

loop_
_symmetry_equiv_pos_as_xyz
'x, y, z'
'-x, -y, -z'

loop_
_atom_site_label
_atom_site_type_symbol
_atom_site_fract_x
_atom_site_fract_y
_atom_site_fract_z
_atom_site_U_iso_or_equiv
_atom_site_adp_type
_atom_site_occupancy
_atom_site_symmetry_multiplicity
_atom_site_calc_flag
_atom_site_refinement_flags
Pd1 Pd 0.26839(3) 0.18061(3) 0.047626(12) 0.02685(14) Uani 1 1 d .
Cl1 Cl 0.22705(16) 0.29666(10) 0.04236(6) 0.0484(4) Uani 1 1 d .
Cl2 Cl 0.31178(14) 0.06597(10) 0.05206(6) 0.0445(4) Uani 1 1 d .
Cl3 Cl 0.4196(2) 0.28360(14) -0.07657(9) 0.0684(6) Uani 1 1 d .
Cl4 Cl 0.3648(2) 0.11475(14) -0.08593(11) 0.0848(9) Uani 1 1 d .
Cl5 Cl 0.6080(3) 0.10640(15) -0.00802(8) 0.0790(8) Uani 1 1 d .
Cl6 Cl 0.7072(2) 0.14722(16) 0.07696(9) 0.0747(7) Uani 1 1 d .
Cl7 Cl 0.25387(16) -0.10370(13) 0.28285(7) 0.0543(5) Uani 1 1 d .
Cl8 Cl 0.49046(18) -0.05661(16) 0.31824(9) 0.0715(7) Uani 1 1 d .
Cl9 Cl -0.09652(18) -0.06093(13) 0.45138(6) 0.0537(5) Uani 1 1 d .
Cl10 Cl -0.33574(19) -0.10093(14) 0.41794(7) 0.0618(5) Uani 1 1 d .
Cl11 Cl 0.3205(2) 0.59250(16) 0.49394(7) 0.0644(6) Uani 1 1 d .
Cl12 Cl 0.0887(3) 0.5113(3) 0.46382(11) 0.1034(11) Uani 1 1 d .
Cl13 Cl 0.02277(15) 0.53956(12) 0.25604(7) 0.0504(4) Uani 1 1 d .
Cl14 Cl -0.21877(14) 0.47846(12) 0.22867(7) 0.0503(4) Uani 1 1 d .
Cl15 Cl 0.6002(3) 0.51539(18) 0.13463(8) 0.0775(7) Uani 1 1 d .
Cl16 Cl 0.4043(3) 0.53187(17) 0.08243(8) 0.0768(7) Uani 1 1 d .
N101 N 0.1054(4) 0.1241(3) 0.02425(15) 0.0285(10) Uani 1 1 d .
N102 N 0.0850(4) 0.1214(3) -0.01546(16) 0.0317(11) Uani 1 1 d .
N103 N -0.0272(4) 0.0890(3) -0.02560(15) 0.0326(11) Uani 1 1 d .
N201 N 0.4293(4) 0.2433(3) 0.06293(15) 0.0292(11) Uani 1 1 d .
N202 N 0.4829(5) 0.2515(3) 0.03094(16) 0.0351(12) Uani 1 1 d .
N203 N 0.5859(4) 0.2971(3) 0.04587(17) 0.0345(12) Uani 1 1 d .
C101 C 0.4972(5) 0.2846(3) 0.09784(18) 0.0277(12) Uani 1 1 d .
C102 C 0.5983(5) 0.3194(4) 0.0861(2) 0.0338(14) Uani 1 1 d .
H102 H 0.6638 0.3526 0.1032 0.041 Uiso 1 1 calc R
C103 C 0.6646(6) 0.3208(4) 0.0167(2) 0.0405(16) Uani 1 1 d .
H10A H 0.6281 0.2953 -0.0114 0.049 Uiso 1 1 calc R
H10B H 0.7326 0.3029 0.0230 0.049 Uiso 1 1 calc R
C104 C 0.6991(6) 0.4083(4) 0.0186(2) 0.0414(16) Uani 1 1 d .
C105 C 0.8084(8) 0.4448(5) 0.0134(2) 0.058(2) Uani 1 1 d .
H105 H 0.8605 0.4149 0.0097 0.069 Uiso 1 1 calc R
C106 C 0.8421(11) 0.5248(7) 0.0138(3) 0.086(4) Uani 1 1 d .
H106 H 0.9162 0.5497 0.0091 0.103 Uiso 1 1 calc R
C107 C 0.7671(15) 0.5678(6) 0.0209(3) 0.102(6) Uani 1 1 d .
H107 H 0.7899 0.6228 0.0217 0.122 Uiso 1 1 calc R
C108 C 0.6605(14) 0.5319(7) 0.0268(3) 0.088(4) Uani 1 1 d .
H108 H 0.6092 0.5617 0.0319 0.106 Uiso 1 1 calc R
C109 C 0.6268(10) 0.4513(6) 0.0252(3) 0.066(2) Uani 1 1 d .
H109 H 0.5518 0.4263 0.0288 0.079 Uiso 1 1 calc R
C110 C 0.3922(4) 0.3243(3) 0.26229(15) 0.0167(9) Uani 1 1 d .
C111 C 0.4173(4) 0.3149(3) 0.21931(16) 0.0193(10) Uani 1 1 d .
C112 C 0.3380(5) 0.3124(3) 0.18633(17) 0.0223(10) Uani 1 1 d .
H112 H 0.2667 0.3191 0.1911 0.027 Uiso 1 1 calc R
C113 C 0.3602(5) 0.3004(3) 0.14651(16) 0.0241(11) Uani 1 1 d .
H113 H 0.3039 0.2977 0.1243 0.029 Uiso 1 1 calc R
C114 C 0.4655(5) 0.2921(3) 0.13900(17) 0.0246(11) Uani 1 1 d .
C115 C 0.5460(5) 0.2953(3) 0.17196(18) 0.0275(12) Uani 1 1 d .
H115 H 0.6178 0.2896 0.1672 0.033 Uiso 1 1 calc R
C116 C 0.5232(5) 0.3066(3) 0.21152(17) 0.0245(11) Uani 1 1 d .
H116 H 0.5793 0.3088 0.2337 0.029 Uiso 1 1 calc R
C120 C 0.3812(4) 0.2605(3) 0.28388(16) 0.0183(10) Uani 1 1 d .
C121 C 0.4025(4) 0.1881(3) 0.26313(15) 0.0183(10) Uani 1 1 d .
C122 C 0.3307(4) 0.1419(3) 0.22892(16) 0.0210(10) Uani 1 1 d .
H122 H 0.2597 0.1509 0.2216 0.025 Uiso 1 1 calc R
C123 C 0.3604(4) 0.0827(3) 0.20525(17) 0.0215(10) Uani 1 1 d .
H123 H 0.3090 0.0518 0.1823 0.026 Uiso 1 1 calc R
C124 C 0.4642(4) 0.0682(3) 0.21465(16) 0.0194(10) Uani 1 1 d .
C125 C 0.5338(4) 0.1116(3) 0.25041(16) 0.0208(10) Uani 1 1 d .
H125 H 0.6036 0.1014 0.2584 0.025 Uiso 1 1 calc R
C126 C 0.5022(4) 0.1696(3) 0.27450(16) 0.0197(10) Uani 1 1 d .
H126 H 0.5497 0.1969 0.2991 0.024 Uiso 1 1 calc R
C130 C 0.3587(4) 0.2682(3) 0.32412(16) 0.0181(10) Uani 1 1 d .
C131 C 0.3458(4) 0.2007(3) 0.34718(16) 0.0188(10) Uani 1 1 d .
C132 C 0.2527(4) 0.1359(3) 0.33713(16) 0.0207(10) Uani 1 1 d .
H132 H 0.2001 0.1312 0.3134 0.025 Uiso 1 1 calc R
C133 C 0.2352(5) 0.0770(3) 0.36161(17) 0.0229(11) Uani 1 1 d .
H133 H 0.1695 0.0338 0.3546 0.027 Uiso 1 1 calc R
C134 C 0.3117(5) 0.0806(3) 0.39586(16) 0.0221(11) Uani 1 1 d .
C135 C 0.4069(5) 0.1453(3) 0.40510(18) 0.0265(12) Uani 1 1 d .
H135 H 0.4611 0.1492 0.4282 0.032 Uiso 1 1 calc R
C136 C 0.4236(5) 0.2037(3) 0.38124(18) 0.0254(11) Uani 1 1 d .
H136 H 0.4894 0.2468 0.3882 0.031 Uiso 1 1 calc R
C140 C 0.3440(4) 0.3389(3) 0.34326(15) 0.0167(9) Uani 1 1 d .
C141 C 0.3263(4) 0.3468(3) 0.38694(15) 0.0176(10) Uani 1 1 d .
C142 C 0.2285(4) 0.3016(3) 0.39958(17) 0.0208(10) Uani 1 1 d .
H142 H 0.1683 0.2698 0.3796 0.025 Uiso 1 1 calc R
C143 C 0.2188(5) 0.3027(3) 0.44055(17) 0.0239(11) Uani 1 1 d .
H143 H 0.1522 0.2712 0.4481 0.029 Uiso 1 1 calc R
C144 C 0.3049(5) 0.3493(3) 0.47147(17) 0.0285(12) Uani 1 1 d .
C145 C 0.3989(5) 0.3959(4) 0.45845(18) 0.0317(13) Uani 1 1 d .
H145 H 0.4580 0.4292 0.4784 0.038 Uiso 1 1 calc R
C146 C 0.4092(5) 0.3953(3) 0.41761(17) 0.0262(11) Uani 1 1 d .
H146 H 0.4744 0.4288 0.4102 0.031 Uiso 1 1 calc R
C150 C 0.3529(4) 0.4018(3) 0.32164(15) 0.0164(9) Uani 1 1 d .
C151 C 0.3345(4) 0.4768(3) 0.34027(15) 0.0170(9) Uani 1 1 d .
C152 C 0.2263(5) 0.4831(3) 0.34338(17) 0.0230(11) Uani 1 1 d .
H152 H 0.1644 0.4372 0.3374 0.028 Uiso 1 1 calc R
C153 C 0.2066(5) 0.5550(3) 0.35506(18) 0.0263(12) Uani 1 1 d .
H153 H 0.1314 0.5576 0.3559 0.032 Uiso 1 1 calc R
C154 C 0.2958(5) 0.6238(3) 0.36559(17) 0.0242(11) Uani 1 1 d .
C155 C 0.4047(5) 0.6164(3) 0.36427(18) 0.0250(11) Uani 1 1 d .
H155 H 0.4674 0.6614 0.3724 0.030 Uiso 1 1 calc R
C156 C 0.4231(4) 0.5451(3) 0.35134(16) 0.0211(10) Uani 1 1 d .
H156 H 0.4981 0.5426 0.3500 0.025 Uiso 1 1 calc R
C160 C 0.3772(4) 0.3949(3) 0.28101(15) 0.0167(9) Uani 1 1 d .
C161 C 0.3941(4) 0.4646(3) 0.25980(15) 0.0171(9) Uani 1 1 d .
C162 C 0.3081(4) 0.5007(3) 0.25267(16) 0.0202(10) Uani 1 1 d .
H162 H 0.2350 0.4772 0.2588 0.024 Uiso 1 1 calc R
C163 C 0.3276(5) 0.5698(3) 0.23693(16) 0.0220(10) Uani 1 1 d .
H163 H 0.2674 0.5926 0.2323 0.026 Uiso 1 1 calc R
C164 C 0.4333(5) 0.6068(3) 0.22765(16) 0.0207(10) Uani 1 1 d .
C165 C 0.5188(4) 0.5703(3) 0.23387(16) 0.0216(10) Uani 1 1 d .
H165 H 0.5914 0.5935 0.2274 0.026 Uiso 1 1 calc R
C166 C 0.4991(4) 0.4997(3) 0.24961(16) 0.0202(10) Uani 1 1 d .
H166 H 0.5584 0.4758 0.2533 0.024 Uiso 1 1 calc R
C167 C 0.4996(5) 0.0078(3) 0.18640(17) 0.0251(11) Uani 1 1 d .
C168 C 0.5004(7) 0.0331(4) 0.1439(2) 0.0410(16) Uani 1 1 d .
H16A H 0.5603 0.0818 0.1456 0.061 Uiso 1 1 calc R
H16B H 0.4273 0.0413 0.1348 0.061 Uiso 1 1 calc R
H16C H 0.5142 -0.0079 0.1244 0.061 Uiso 1 1 calc R
C169 C 0.4153(8) -0.0721(4) 0.1834(2) 0.0450(18) Uani 1 1 d .
H16D H 0.4408 -0.1116 0.1669 0.067 Uiso 1 1 calc R
H16E H 0.3412 -0.0708 0.1705 0.067 Uiso 1 1 calc R
H16F H 0.4095 -0.0852 0.2109 0.067 Uiso 1 1 calc R
C170 C 0.6174(7) 0.0037(6) 0.2009(3) 0.059(2) Uani 1 1 d .
H17A H 0.6706 0.0559 0.2041 0.088 Uiso 1 1 calc R
H17B H 0.6391 -0.0323 0.1807 0.088 Uiso 1 1 calc R
H17C H 0.6187 -0.0151 0.2272 0.088 Uiso 1 1 calc R
C171 C 0.2904(5) 0.0185(4) 0.42407(18) 0.0296(12) Uani 1 1 d .
C172 C 0.2020(7) -0.0572(4) 0.4034(2) 0.0475(18) Uani 1 1 d .
H17D H 0.1953 -0.0961 0.4218 0.071 Uiso 1 1 calc R
H17E H 0.2252 -0.0774 0.3780 0.071 Uiso 1 1 calc R
H17F H 0.1290 -0.0467 0.3972 0.071 Uiso 1 1 calc R
C173 C 0.3998(8) -0.0053(5) 0.4350(3) 0.062(2) Uani 1 1 d .
H17G H 0.4555 0.0383 0.4531 0.092 Uiso 1 1 calc R
H17H H 0.4304 -0.0182 0.4099 0.092 Uiso 1 1 calc R
H17I H 0.3828 -0.0510 0.4488 0.092 Uiso 1 1 calc R
C174 C 0.2512(11) 0.0508(5) 0.4620(3) 0.074(3) Uani 1 1 d .
H17J H 0.3015 0.1030 0.4732 0.112 Uiso 1 1 calc R
H17K H 0.2524 0.0161 0.4823 0.112 Uiso 1 1 calc R
H17L H 0.1742 0.0544 0.4552 0.112 Uiso 1 1 calc R
C175 C 0.2931(7) 0.3457(4) 0.51669(19) 0.0401(16) Uani 1 1 d .
C176 C 0.2962(10) 0.2671(5) 0.5252(2) 0.063(3) Uani 1 1 d .
H17M H 0.3700 0.2595 0.5213 0.094 Uiso 1 1 calc R
H17N H 0.2369 0.2269 0.5065 0.094 Uiso 1 1 calc R
H17O H 0.2838 0.2630 0.5535 0.094 Uiso 1 1 calc R
C177 C 0.3835(6) 0.4103(4) 0.54511(18) 0.0400(16) Uani 1 1 d .
H17P H 0.3716 0.4073 0.5735 0.060 Uiso 1 1 calc R
H17Q H 0.3790 0.4613 0.5387 0.060 Uiso 1 1 calc R
H17R H 0.4581 0.4041 0.5414 0.060 Uiso 1 1 calc R
C178 C 0.1787(7) 0.3593(5) 0.5257(2) 0.0493(19) Uani 1 1 d .
H17S H 0.1168 0.3206 0.5073 0.074 Uiso 1 1 calc R
H17T H 0.1775 0.4120 0.5213 0.074 Uiso 1 1 calc R
H17U H 0.1698 0.3537 0.5541 0.074 Uiso 1 1 calc R
C179 C 0.2710(6) 0.7029(4) 0.3759(2) 0.0337(14) Uani 1 1 d .
C180 C 0.1999(8) 0.7014(5) 0.4102(2) 0.0488(19) Uani 1 1 d .
H18A H 0.2415 0.6923 0.4349 0.073 Uiso 1 1 calc R
H18B H 0.1294 0.6593 0.4021 0.073 Uiso 1 1 calc R
H18C H 0.1827 0.7517 0.4158 0.073 Uiso 1 1 calc R
C181 C 0.3785(8) 0.7704(5) 0.3863(4) 0.081(4) Uani 1 1 d .
H18D H 0.3589 0.8198 0.3920 0.122 Uiso 1 1 calc R
H18E H 0.4211 0.7715 0.3632 0.122 Uiso 1 1 calc R
H18F H 0.4246 0.7633 0.4105 0.122 Uiso 1 1 calc R
C182 C 0.1997(9) 0.7169(5) 0.3374(3) 0.055(2) Uani 1 1 d .
H18G H 0.1331 0.6719 0.3285 0.083 Uiso 1 1 calc R
H18H H 0.2457 0.7235 0.3153 0.083 Uiso 1 1 calc R
H18I H 0.1756 0.7642 0.3444 0.083 Uiso 1 1 calc R
C183 C 0.4527(5) 0.6866(3) 0.21340(18) 0.0272(12) Uani 1 1 d .
C184 C 0.4315(7) 0.7453(4) 0.2473(2) 0.0399(15) Uani 1 1 d .
H18J H 0.4796 0.7468 0.2729 0.060 Uiso 1 1 calc R
H18K H 0.3521 0.7292 0.2513 0.060 Uiso 1 1 calc R
H18L H 0.4493 0.7974 0.2395 0.060 Uiso 1 1 calc R
C185 C 0.5730(6) 0.7181(4) 0.2043(2) 0.0419(16) Uani 1 1 d .
H18M H 0.6269 0.7219 0.2287 0.063 Uiso 1 1 calc R
H18N H 0.5825 0.7701 0.1966 0.063 Uiso 1 1 calc R
H18O H 0.5867 0.6826 0.1817 0.063 Uiso 1 1 calc R
C186 C 0.3685(6) 0.6793(4) 0.1743(2) 0.0412(16) Uani 1 1 d .
H18P H 0.3805 0.7303 0.1653 0.062 Uiso 1 1 calc R
H18Q H 0.2911 0.6616 0.1803 0.062 Uiso 1 1 calc R
H18R H 0.3806 0.6413 0.1526 0.062 Uiso 1 1 calc R
C201 C 0.0106(5) 0.0955(4) 0.04047(18) 0.0272(12) Uani 1 1 d .
C202 C -0.0765(5) 0.0723(4) 0.00722(19) 0.0308(13) Uani 1 1 d .
H202 H -0.1544 0.0494 0.0078 0.037 Uiso 1 1 calc R
C203 C -0.0795(6) 0.0895(4) -0.06645(18) 0.0339(13) Uani 1 1 d .
H20A H -0.1381 0.0392 -0.0764 0.041 Uiso 1 1 calc R
H20B H -0.0221 0.0948 -0.0852 0.041 Uiso 1 1 calc R
C204 C -0.1330(6) 0.1566(4) -0.06685(18) 0.0328(13) Uani 1 1 d .
C205 C -0.2444(6) 0.1427(4) -0.0840(2) 0.0385(15) Uani 1 1 d .
H205 H -0.2887 0.0908 -0.0947 0.046 Uiso 1 1 calc R
C206 C -0.2919(6) 0.2052(5) -0.0855(2) 0.0445(17) Uani 1 1 d .
H206 H -0.3684 0.1956 -0.0973 0.053 Uiso 1 1 calc R
C207 C -0.2281(6) 0.2800(4) -0.0702(2) 0.0405(15) Uani 1 1 d .
H207 H -0.2598 0.3224 -0.0719 0.049 Uiso 1 1 calc R
C208 C -0.1181(7) 0.2938(4) -0.0521(2) 0.0445(16) Uani 1 1 d .
H208 H -0.0747 0.3457 -0.0409 0.053 Uiso 1 1 calc R
C209 C -0.0697(6) 0.2319(4) -0.0502(2) 0.0411(15) Uani 1 1 d .
H209 H 0.0060 0.2416 -0.0376 0.049 Uiso 1 1 calc R
C210 C -0.0579(4) 0.1019(3) 0.20937(15) 0.0181(10) Uani 1 1 d .
C211 C -0.0337(4) 0.0954(3) 0.16643(15) 0.0185(10) Uani 1 1 d .
C212 C -0.1097(4) 0.0429(3) 0.13484(16) 0.0204(10) Uani 1 1 d .
H212 H -0.1750 0.0080 0.1414 0.024 Uiso 1 1 calc R
C213 C -0.0929(5) 0.0403(3) 0.09468(17) 0.0252(11) Uani 1 1 d .
H213 H -0.1458 0.0033 0.0741 0.030 Uiso 1 1 calc R
C214 C 0.0019(5) 0.0920(3) 0.08372(18) 0.0257(11) Uani 1 1 d .
C215 C 0.0816(5) 0.1418(3) 0.11528(17) 0.0257(11) Uani 1 1 d .
H215 H 0.1480 0.1756 0.1089 0.031 Uiso 1 1 calc R
C216 C 0.0649(4) 0.1425(3) 0.15596(16) 0.0199(10) Uani 1 1 d .
H216 H 0.1213 0.1755 0.1770 0.024 Uiso 1 1 calc R
C220 C -0.0708(4) 0.1728(3) 0.22966(15) 0.0163(9) Uani 1 1 d .
C221 C -0.0556(4) 0.2406(3) 0.20697(16) 0.0190(10) Uani 1 1 d .
C222 C -0.1340(5) 0.2398(3) 0.17328(17) 0.0237(11) Uani 1 1 d .
H222 H -0.2034 0.1996 0.1673 0.028 Uiso 1 1 calc R
C223 C -0.1118(5) 0.2967(3) 0.14870(18) 0.0246(11) Uani 1 1 d .
H223 H -0.1669 0.2949 0.1263 0.030 Uiso 1 1 calc R
C224 C -0.0111(5) 0.3568(3) 0.15567(18) 0.0244(11) Uani 1 1 d .
C225 C 0.0643(5) 0.3596(3) 0.19041(18) 0.0243(11) Uani 1 1 d .
H225 H 0.1326 0.4008 0.1968 0.029 Uiso 1 1 calc R
C226 C 0.0419(4) 0.3033(3) 0.21601(17) 0.0207(10) Uani 1 1 d .
H226 H 0.0937 0.3079 0.2399 0.025 Uiso 1 1 calc R
C230 C -0.0955(4) 0.1787(3) 0.26942(16) 0.0179(10) Uani 1 1 d .
C231 C -0.1161(4) 0.2510(3) 0.29057(15) 0.0180(10) Uani 1 1 d .
C232 C -0.2141(4) 0.2714(3) 0.27873(16) 0.0209(10) Uani 1 1 d .
H232 H -0.2622 0.2437 0.2543 0.025 Uiso 1 1 calc R
C233 C -0.2433(5) 0.3315(3) 0.30188(17) 0.0235(11) Uani 1 1 d .
H233 H -0.3117 0.3430 0.2932 0.028 Uiso 1 1 calc R
C234 C -0.1743(5) 0.3754(3) 0.33760(16) 0.0208(10) Uani 1 1 d .
C235 C -0.0740(5) 0.3572(3) 0.34817(16) 0.0229(11) Uani 1 1 d .
H235 H -0.0237 0.3868 0.3717 0.027 Uiso 1 1 calc R
C236 C -0.0452(4) 0.2969(3) 0.32537(16) 0.0213(10) Uani 1 1 d .
H236 H 0.0243 0.2866 0.3336 0.026 Uiso 1 1 calc R
C240 C -0.1089(4) 0.1133(3) 0.29005(15) 0.0181(10) Uani 1 1 d .
C241 C -0.1289(4) 0.1224(3) 0.33377(15) 0.0182(10) Uani 1 1 d .
C242 C -0.2283(5) 0.1351(3) 0.34513(17) 0.0239(11) Uani 1 1 d .
H242 H -0.2885 0.1333 0.3245 0.029 Uiso 1 1 calc R
C243 C -0.2409(5) 0.1503(3) 0.38605(17) 0.0243(11) Uani 1 1 d .
H243 H -0.3099 0.1583 0.3928 0.029 Uiso 1 1 calc R
C244 C -0.1545(5) 0.1541(3) 0.41756(16) 0.0235(11) Uani 1 1 d .
C245 C -0.0566(5) 0.1389(3) 0.40581(17) 0.0251(11) Uani 1 1 d .
H245 H 0.0031 0.1392 0.4263 0.030 Uiso 1 1 calc R
C246 C -0.0447(4) 0.1233(3) 0.36485(17) 0.0224(11) Uani 1 1 d .
H246 H 0.0228 0.1130 0.3579 0.027 Uiso 1 1 calc R
C250 C -0.0978(4) 0.0426(3) 0.26992(16) 0.0184(10) Uani 1 1 d .
C251 C -0.1173(4) -0.0288(3) 0.28988(15) 0.0179(10) Uani 1 1 d .
C252 C -0.2236(4) -0.0659(3) 0.29869(16) 0.0215(10) Uani 1 1 d .
H252 H -0.2829 -0.0419 0.2951 0.026 Uiso 1 1 calc R
C253 C -0.2449(5) -0.1373(3) 0.31266(17) 0.0246(11) Uani 1 1 d .
H253 H -0.3190 -0.1618 0.3175 0.029 Uiso 1 1 calc R
C254 C -0.1597(5) -0.1740(3) 0.31982(16) 0.0230(11) Uani 1 1 d .
C255 C -0.0521(5) -0.1350(3) 0.31208(17) 0.0221(10) Uani 1 1 d .
H255 H 0.0083 -0.1575 0.3172 0.026 Uiso 1 1 calc R
C256 C -0.0315(4) -0.0650(3) 0.29726(16) 0.0217(10) Uani 1 1 d .
H256 H 0.0423 -0.0409 0.2920 0.026 Uiso 1 1 calc R
C260 C -0.0732(4) 0.0367(3) 0.22968(15) 0.0179(10) Uani 1 1 d .
C261 C -0.0628(4) -0.0393(3) 0.20897(16) 0.0195(10) Uani 1 1 d .
C262 C -0.1575(5) -0.1047(3) 0.19918(18) 0.0238(11) Uani 1 1 d .
H262 H -0.2291 -0.0988 0.2039 0.029 Uiso 1 1 calc R
C263 C -0.1502(5) -0.1773(3) 0.18293(19) 0.0288(12) Uani 1 1 d .
H263 H -0.2168 -0.2197 0.1757 0.035 Uiso 1 1 calc R
C264 C -0.0452(5) -0.1896(3) 0.17695(18) 0.0278(12) Uani 1 1 d .
C265 C 0.0487(5) -0.1240(4) 0.18544(17) 0.0274(12) Uani 1 1 d .
H265 H 0.1204 -0.1298 0.1806 0.033 Uiso 1 1 calc R
C266 C 0.0397(5) -0.0501(3) 0.20080(17) 0.0246(11) Uani 1 1 d .
H266 H 0.1050 -0.0065 0.2057 0.030 Uiso 1 1 calc R
C267 C 0.0143(5) 0.4147(4) 0.1258(2) 0.0328(13) Uani 1 1 d .
C268 C -0.0023(11) 0.3694(6) 0.0824(3) 0.068(3) Uani 1 1 d .
H26A H 0.0499 0.3369 0.0810 0.101 Uiso 1 1 calc R
H26B H 0.0127 0.4063 0.0631 0.101 Uiso 1 1 calc R
H26C H -0.0801 0.3360 0.0753 0.101 Uiso 1 1 calc R
C269 C 0.1336(8) 0.4703(7) 0.1370(4) 0.088(4) Uani 1 1 d .
H26D H 0.1384 0.5054 0.1626 0.133 Uiso 1 1 calc R
H26E H 0.1507 0.5011 0.1151 0.133 Uiso 1 1 calc R
H26F H 0.1880 0.4399 0.1404 0.133 Uiso 1 1 calc R
C270 C -0.0691(7) 0.4643(4) 0.1270(2) 0.0441(17) Uani 1 1 d .
H27A H -0.1464 0.4300 0.1203 0.066 Uiso 1 1 calc R
H27B H -0.0553 0.4999 0.1069 0.066 Uiso 1 1 calc R
H27C H -0.0588 0.4948 0.1544 0.066 Uiso 1 1 calc R
C271 C -0.2080(5) 0.4389(3) 0.36418(17) 0.0246(11) Uani 1 1 d .
C272 C -0.3170(6) 0.4539(4) 0.3447(2) 0.0395(15) Uani 1 1 d .
H27D H -0.3070 0.4684 0.3177 0.059 Uiso 1 1 calc R
H27E H -0.3336 0.4964 0.3622 0.059 Uiso 1 1 calc R
H27F H -0.3797 0.4062 0.3417 0.059 Uiso 1 1 calc R
C273 C -0.1132(6) 0.5163(4) 0.3700(2) 0.0338(13) Uani 1 1 d .
H27G H -0.0437 0.5095 0.3840 0.051 Uiso 1 1 calc R
H27H H -0.1354 0.5575 0.3865 0.051 Uiso 1 1 calc R
H27I H -0.1002 0.5309 0.3432 0.051 Uiso 1 1 calc R
C274 C -0.2259(6) 0.4142(4) 0.40556(19) 0.0344(14) Uani 1 1 d .
H27J H -0.2833 0.3636 0.4016 0.052 Uiso 1 1 calc R
H27K H -0.2513 0.4535 0.4223 0.052 Uiso 1 1 calc R
H27L H -0.1549 0.4097 0.4194 0.052 Uiso 1 1 calc R
C275 C -0.1656(5) 0.1786(4) 0.46235(17) 0.0304(13) Uani 1 1 d .
C276 C -0.1407(9) 0.2678(5) 0.4706(2) 0.056(2) Uani 1 1 d .
H27M H -0.0732 0.2914 0.4588 0.083 Uiso 1 1 calc R
H27N H -0.1278 0.2861 0.5002 0.083 Uiso 1 1 calc R
H27O H -0.2050 0.2829 0.4580 0.083 Uiso 1 1 calc R
C277 C -0.2832(7) 0.1370(7) 0.4715(2) 0.058(2) Uani 1 1 d .
H27P H -0.3405 0.1546 0.4558 0.086 Uiso 1 1 calc R
H27Q H -0.2863 0.1494 0.5008 0.086 Uiso 1 1 calc R
H27R H -0.2978 0.0803 0.4637 0.086 Uiso 1 1 calc R
C278 C -0.0806(7) 0.1558(4) 0.49212(19) 0.0395(16) Uani 1 1 d .
H27S H -0.0930 0.0990 0.4869 0.059 Uiso 1 1 calc R
H27T H -0.0910 0.1720 0.5203 0.059 Uiso 1 1 calc R
H27U H -0.0036 0.1820 0.4881 0.059 Uiso 1 1 calc R
C279 C -0.1795(5) -0.2532(3) 0.33461(18) 0.0290(12) Uani 1 1 d .
C280 C -0.3005(6) -0.2852(4) 0.3431(2) 0.0356(14) Uani 1 1 d .
H28A H -0.3534 -0.2908 0.3181 0.053 Uiso 1 1 calc R
H28B H -0.3162 -0.2488 0.3648 0.053 Uiso 1 1 calc R
H28C H -0.3094 -0.3362 0.3518 0.053 Uiso 1 1 calc R
C281 C -0.0975(6) -0.2443(4) 0.3743(2) 0.0359(14) Uani 1 1 d .
H28D H -0.1058 -0.2956 0.3827 0.054 Uiso 1 1 calc R
H28E H -0.1150 -0.2089 0.3960 0.054 Uiso 1 1 calc R
H28F H -0.0198 -0.2229 0.3695 0.054 Uiso 1 1 calc R
C282 C -0.1564(6) -0.3124(4) 0.3017(2) 0.0368(14) Uani 1 1 d .
H28G H -0.2026 -0.3142 0.2757 0.055 Uiso 1 1 calc R
H28H H -0.1755 -0.3643 0.3098 0.055 Uiso 1 1 calc R
H28I H -0.0764 -0.2967 0.2985 0.055 Uiso 1 1 calc R
C283 C -0.0396(6) -0.2726(4) 0.1630(2) 0.0377(15) Uani 1 1 d .
C284 C -0.0859(9) -0.3246(5) 0.1946(3) 0.060(2) Uani 1 1 d .
H28J H -0.0860 -0.3786 0.1852 0.090 Uiso 1 1 calc R
H28K H -0.1630 -0.3228 0.1973 0.090 Uiso 1 1 calc R
H28L H -0.0378 -0.3051 0.2211 0.090 Uiso 1 1 calc R
C285 C 0.0801(7) -0.2766(5) 0.1599(2) 0.0451(17) Uani 1 1 d .
H28M H 0.1120 -0.2434 0.1405 0.068 Uiso 1 1 calc R
H28N H 0.0791 -0.3307 0.1504 0.068 Uiso 1 1 calc R
H28O H 0.1264 -0.2581 0.1868 0.068 Uiso 1 1 calc R
C286 C -0.1152(7) -0.3077(4) 0.1216(2) 0.0465(17) Uani 1 1 d .
H28P H -0.0893 -0.2755 0.1010 0.070 Uiso 1 1 calc R
H28Q H -0.1934 -0.3088 0.1244 0.070 Uiso 1 1 calc R
H28R H -0.1110 -0.3610 0.1132 0.070 Uiso 1 1 calc R
C301 C 0.3292(8) 0.1970(5) -0.0650(3) 0.058(2) Uani 1 1 d .
H30A H 0.3348 0.2000 -0.0349 0.069 Uiso 1 1 calc R
H30B H 0.2501 0.1928 -0.0759 0.069 Uiso 1 1 calc R
C302 C 0.6031(8) 0.0820(6) 0.0407(3) 0.064(2) Uani 1 1 d .
H30C H 0.5283 0.0812 0.0486 0.077 Uiso 1 1 calc R
H30D H 0.6123 0.0288 0.0402 0.077 Uiso 1 1 calc R
C303 C 0.3766(6) -0.0252(4) 0.3016(2) 0.0430(16) Uani 1 1 d .
H30E H 0.3957 0.0060 0.2796 0.052 Uiso 1 1 calc R
H30F H 0.3605 0.0092 0.3245 0.052 Uiso 1 1 calc R
C304 C -0.1965(7) -0.0526(5) 0.4122(2) 0.0501(19) Uani 1 1 d .
H30G H -0.1799 -0.0748 0.3856 0.060 Uiso 1 1 calc R
H30H H -0.1900 0.0035 0.4120 0.060 Uiso 1 1 calc R
C305 C 0.2282(9) 0.5244(6) 0.4553(3) 0.064(2) Uani 1 1 d .
H30I H 0.2466 0.4739 0.4541 0.076 Uiso 1 1 calc R
H30J H 0.2372 0.5424 0.4287 0.076 Uiso 1 1 calc R
C306 C -0.0937(6) 0.4567(4) 0.2455(2) 0.0391(15) Uani 1 1 d .
H30K H -0.1028 0.4327 0.2705 0.047 Uiso 1 1 calc R
H30L H -0.0797 0.4179 0.2242 0.047 Uiso 1 1 calc R
C307 C 0.4504(10) 0.4870(6) 0.1220(4) 0.078(3) Uani 1 1 d .
H30M H 0.4233 0.4295 0.1136 0.093 Uiso 1 1 calc R
H30N H 0.4169 0.5009 0.1466 0.093 Uiso 1 1 calc R

loop_
_atom_site_aniso_label
_atom_site_aniso_U_11
_atom_site_aniso_U_22
_atom_site_aniso_U_33
_atom_site_aniso_U_23
_atom_site_aniso_U_13
_atom_site_aniso_U_12
Pd1 0.0214(2) 0.0359(3) 0.0190(2) 0.00290(16) 0.00577(15) 0.00018(17)
Cl1 0.0451(10) 0.0360(9) 0.0647(12) 0.0128(8) 0.0028(8) 0.0125(7)
Cl2 0.0287(8) 0.0355(8) 0.0674(11) 0.0122(7) 0.0002(7) 0.0065(6)
Cl3 0.0630(14) 0.0552(13) 0.0890(17) 0.0259(11) 0.0186(12) 0.0104(10)
Cl4 0.0440(12) 0.0483(12) 0.149(3) -0.0081(14) 0.0125(14) 0.0021(10)
Cl5 0.118(2) 0.0571(13) 0.0650(14) 0.0061(11) 0.0298(14) 0.0254(14)
Cl6 0.0632(14) 0.0637(14) 0.0905(18) 0.0131(12) -0.0054(12) 0.0124(12)
Cl7 0.0352(9) 0.0639(12) 0.0645(12) 0.0107(9) 0.0111(8) 0.0137(8)
Cl8 0.0361(10) 0.0734(15) 0.1038(19) 0.0049(13) 0.0007(10) 0.0215(10)
Cl9 0.0559(11) 0.0583(12) 0.0466(10) 0.0021(8) 0.0050(8) 0.0193(9)
Cl10 0.0526(12) 0.0613(13) 0.0672(13) 0.0104(10) 0.0060(9) 0.0093(10)
Cl11 0.0618(13) 0.0849(16) 0.0543(12) 0.0161(11) 0.0102(9) 0.0309(12)
Cl12 0.0643(17) 0.135(3) 0.104(2) 0.034(2) -0.0067(15) 0.0170(18)
Cl13 0.0288(8) 0.0510(10) 0.0693(12) 0.0140(9) 0.0034(7) 0.0070(7)
Cl14 0.0271(8) 0.0526(11) 0.0724(12) 0.0168(9) 0.0123(7) 0.0081(7)
Cl15 0.0919(19) 0.0830(17) 0.0613(14) 0.0033(12) 0.0189(13) 0.0319(15)
Cl16 0.0889(18) 0.0748(16) 0.0582(13) 0.0118(11) 0.0146(12) 0.0064(14)
N101 0.024(2) 0.033(3) 0.029(3) 0.009(2) 0.0083(19) 0.007(2)
N102 0.023(2) 0.043(3) 0.031(3) 0.010(2) 0.008(2) 0.008(2)
N103 0.029(3) 0.043(3) 0.025(3) 0.008(2) 0.003(2) 0.008(2)
N201 0.024(2) 0.032(3) 0.027(2) 0.001(2) 0.0121(19) -0.001(2)
N202 0.029(3) 0.043(3) 0.027(3) -0.001(2) 0.015(2) -0.002(2)
N203 0.025(3) 0.039(3) 0.035(3) 0.001(2) 0.014(2) -0.001(2)
C101 0.021(3) 0.027(3) 0.028(3) -0.002(2) 0.003(2) -0.002(2)
C102 0.025(3) 0.037(3) 0.036(3) 0.001(3) 0.010(2) 0.001(3)
C103 0.036(4) 0.041(4) 0.041(4) 0.004(3) 0.024(3) -0.002(3)
C104 0.038(4) 0.046(4) 0.032(3) 0.005(3) 0.007(3) -0.002(3)
C105 0.050(5) 0.061(5) 0.045(4) 0.006(4) 0.013(3) -0.017(4)
C106 0.102(9) 0.069(7) 0.050(5) 0.005(5) 0.015(5) -0.040(6)
C107 0.200(17) 0.041(5) 0.037(5) 0.010(4) 0.006(7) -0.011(7)
C108 0.141(12) 0.067(7) 0.064(7) 0.021(5) 0.021(7) 0.034(8)
C109 0.083(7) 0.050(5) 0.062(6) 0.018(4) 0.013(5) 0.009(5)
C110 0.013(2) 0.015(2) 0.023(2) 0.0029(18) 0.0022(18) 0.0041(18)
C111 0.021(2) 0.013(2) 0.023(3) 0.0040(18) 0.0061(19) 0.0026(19)
C112 0.020(3) 0.020(3) 0.026(3) 0.004(2) 0.005(2) 0.004(2)
C113 0.023(3) 0.026(3) 0.020(3) 0.002(2) 0.002(2) 0.001(2)
C114 0.023(3) 0.023(3) 0.024(3) -0.001(2) 0.007(2) -0.001(2)
C115 0.016(2) 0.030(3) 0.033(3) -0.003(2) 0.006(2) 0.003(2)
C116 0.019(3) 0.023(3) 0.029(3) 0.002(2) 0.002(2) 0.002(2)
C120 0.017(2) 0.014(2) 0.023(3) 0.0032(19) 0.0010(18) 0.0029(19)
C121 0.017(2) 0.017(2) 0.022(2) 0.0044(19) 0.0063(18) 0.0041(19)
C122 0.019(2) 0.017(2) 0.027(3) 0.004(2) 0.001(2) 0.007(2)
C123 0.018(2) 0.017(2) 0.028(3) 0.002(2) 0.000(2) 0.004(2)
C124 0.020(2) 0.017(2) 0.021(2) 0.0045(19) 0.0045(19) 0.006(2)
C125 0.020(3) 0.020(2) 0.024(3) 0.004(2) 0.0001(19) 0.010(2)
C126 0.020(2) 0.018(2) 0.022(2) 0.0026(19) -0.0004(19) 0.008(2)
C130 0.015(2) 0.014(2) 0.024(3) 0.0057(19) 0.0016(18) 0.0015(19)
C131 0.019(2) 0.014(2) 0.024(3) 0.0055(19) 0.0058(19) 0.0058(19)
C132 0.017(2) 0.021(3) 0.023(3) 0.005(2) 0.0023(19) 0.005(2)
C133 0.019(2) 0.020(3) 0.028(3) 0.004(2) 0.005(2) 0.001(2)
C134 0.023(3) 0.021(3) 0.025(3) 0.007(2) 0.009(2) 0.007(2)
C135 0.025(3) 0.024(3) 0.029(3) 0.009(2) -0.001(2) 0.004(2)
C136 0.021(3) 0.022(3) 0.031(3) 0.009(2) -0.001(2) 0.000(2)
C140 0.014(2) 0.016(2) 0.019(2) 0.0045(18) 0.0015(17) 0.0015(18)
C141 0.019(2) 0.014(2) 0.021(2) 0.0055(18) 0.0035(18) 0.0031(19)
C142 0.018(2) 0.017(2) 0.028(3) 0.006(2) 0.003(2) 0.003(2)
C143 0.022(3) 0.021(3) 0.025(3) 0.005(2) 0.005(2) -0.001(2)
C144 0.032(3) 0.025(3) 0.021(3) 0.005(2) 0.004(2) -0.005(2)
C145 0.029(3) 0.031(3) 0.025(3) 0.004(2) -0.001(2) -0.007(2)
C146 0.024(3) 0.026(3) 0.025(3) 0.008(2) 0.002(2) 0.000(2)
C150 0.016(2) 0.014(2) 0.020(2) 0.0031(18) 0.0030(18) 0.0039(18)
C151 0.021(2) 0.016(2) 0.016(2) 0.0059(18) 0.0044(18) 0.0062(19)
C152 0.019(3) 0.019(3) 0.030(3) 0.004(2) 0.010(2) 0.001(2)
C153 0.024(3) 0.021(3) 0.036(3) 0.003(2) 0.013(2) 0.008(2)
C154 0.027(3) 0.019(3) 0.028(3) 0.004(2) 0.011(2) 0.006(2)
C155 0.025(3) 0.018(3) 0.031(3) 0.003(2) 0.005(2) 0.003(2)
C156 0.018(2) 0.017(2) 0.027(3) 0.002(2) 0.004(2) 0.004(2)
C160 0.016(2) 0.014(2) 0.020(2) 0.0064(18) 0.0026(18) 0.0021(18)
C161 0.021(2) 0.014(2) 0.015(2) 0.0032(17) 0.0024(18) 0.0036(19)
C162 0.021(3) 0.020(2) 0.021(2) 0.0059(19) 0.0058(19) 0.006(2)
C163 0.023(3) 0.025(3) 0.024(3) 0.010(2) 0.007(2) 0.011(2)
C164 0.024(3) 0.016(2) 0.024(3) 0.0088(19) 0.005(2) 0.005(2)
C165 0.019(2) 0.019(3) 0.027(3) 0.008(2) 0.008(2) 0.003(2)
C166 0.019(2) 0.021(3) 0.022(2) 0.0066(19) 0.0054(19) 0.006(2)
C167 0.032(3) 0.025(3) 0.022(3) -0.001(2) 0.003(2) 0.016(2)
C168 0.049(4) 0.039(4) 0.036(4) 0.001(3) 0.014(3) 0.014(3)
C169 0.071(5) 0.025(3) 0.041(4) 0.002(3) 0.017(3) 0.016(3)
C170 0.051(5) 0.078(6) 0.051(5) -0.020(4) -0.006(4) 0.044(5)
C171 0.037(3) 0.025(3) 0.028(3) 0.012(2) 0.010(2) 0.005(3)
C172 0.062(5) 0.026(3) 0.049(4) 0.017(3) 0.006(4) -0.001(3)
C173 0.057(5) 0.049(5) 0.084(6) 0.045(5) 0.002(4) 0.011(4)
C174 0.145(10) 0.039(4) 0.056(5) 0.023(4) 0.064(6) 0.027(5)
C175 0.053(4) 0.034(3) 0.023(3) 0.006(2) 0.008(3) -0.008(3)
C176 0.118(8) 0.042(4) 0.031(4) 0.014(3) 0.017(4) 0.021(5)
C177 0.051(4) 0.044(4) 0.016(3) 0.001(2) 0.007(3) -0.001(3)
C178 0.053(5) 0.055(5) 0.033(4) -0.001(3) 0.021(3) 0.002(4)
C179 0.037(3) 0.022(3) 0.047(4) 0.004(2) 0.016(3) 0.014(3)
C180 0.075(6) 0.040(4) 0.045(4) 0.006(3) 0.028(4) 0.032(4)
C181 0.048(5) 0.023(4) 0.167(12) -0.010(5) 0.021(6) 0.010(4)
C182 0.091(7) 0.043(4) 0.050(5) 0.016(3) 0.023(4) 0.042(5)
C183 0.034(3) 0.019(3) 0.032(3) 0.013(2) 0.008(2) 0.009(2)
C184 0.052(4) 0.023(3) 0.050(4) 0.013(3) 0.015(3) 0.013(3)
C185 0.038(4) 0.034(4) 0.060(5) 0.028(3) 0.019(3) 0.008(3)
C186 0.048(4) 0.037(4) 0.041(4) 0.022(3) 0.001(3) 0.011(3)
C201 0.023(3) 0.032(3) 0.027(3) 0.007(2) 0.004(2) 0.008(2)
C202 0.028(3) 0.035(3) 0.033(3) 0.011(2) 0.011(2) 0.010(3)
C203 0.033(3) 0.043(4) 0.024(3) 0.003(2) 0.003(2) 0.009(3)
C204 0.037(3) 0.038(3) 0.023(3) 0.005(2) 0.005(2) 0.008(3)
C205 0.033(3) 0.041(4) 0.037(3) 0.004(3) -0.002(3) 0.006(3)
C206 0.030(3) 0.059(5) 0.046(4) 0.008(3) 0.002(3) 0.015(3)
C207 0.046(4) 0.046(4) 0.034(3) 0.004(3) 0.012(3) 0.021(3)
C208 0.047(4) 0.037(4) 0.046(4) 0.002(3) 0.007(3) 0.008(3)
C209 0.032(3) 0.047(4) 0.041(4) 0.005(3) 0.005(3) 0.006(3)
C210 0.020(2) 0.015(2) 0.019(2) 0.0055(18) 0.0040(18) 0.0032(19)
C211 0.021(2) 0.015(2) 0.021(2) 0.0063(18) 0.0048(19) 0.006(2)
C212 0.019(2) 0.014(2) 0.024(3) 0.0025(19) 0.0021(19) 0.0001(19)
C213 0.023(3) 0.023(3) 0.023(3) -0.002(2) 0.002(2) -0.001(2)
C214 0.024(3) 0.027(3) 0.028(3) 0.007(2) 0.006(2) 0.008(2)
C215 0.019(3) 0.028(3) 0.028(3) 0.004(2) 0.006(2) 0.002(2)
C216 0.017(2) 0.019(2) 0.021(2) 0.0020(19) 0.0009(19) 0.002(2)
C220 0.014(2) 0.013(2) 0.023(2) 0.0062(18) 0.0024(18) 0.0028(18)
C221 0.020(2) 0.016(2) 0.023(2) 0.0050(19) 0.0075(19) 0.006(2)
C222 0.021(3) 0.020(3) 0.030(3) 0.008(2) 0.003(2) 0.004(2)
C223 0.022(3) 0.021(3) 0.033(3) 0.010(2) 0.002(2) 0.008(2)
C224 0.026(3) 0.021(3) 0.031(3) 0.011(2) 0.012(2) 0.008(2)
C225 0.020(3) 0.016(2) 0.035(3) 0.006(2) 0.009(2) 0.000(2)
C226 0.019(2) 0.017(2) 0.027(3) 0.004(2) 0.005(2) 0.004(2)
C230 0.017(2) 0.013(2) 0.023(2) 0.0034(18) 0.0033(18) 0.0025(19)
C231 0.019(2) 0.015(2) 0.020(2) 0.0042(18) 0.0076(19) 0.0028(19)
C232 0.021(3) 0.020(3) 0.021(2) 0.0030(19) 0.0041(19) 0.004(2)
C233 0.022(3) 0.026(3) 0.024(3) 0.007(2) 0.003(2) 0.008(2)
C234 0.024(3) 0.019(2) 0.020(2) 0.0048(19) 0.010(2) 0.003(2)
C235 0.024(3) 0.021(3) 0.020(3) -0.001(2) 0.003(2) 0.002(2)
C236 0.017(2) 0.023(3) 0.024(3) 0.004(2) 0.0032(19) 0.006(2)
C240 0.016(2) 0.016(2) 0.021(2) 0.0043(18) 0.0040(18) 0.0019(19)
C241 0.017(2) 0.016(2) 0.021(2) 0.0039(18) 0.0031(18) 0.0030(19)
C242 0.018(2) 0.030(3) 0.024(3) 0.008(2) 0.002(2) 0.006(2)
C243 0.021(3) 0.028(3) 0.026(3) 0.009(2) 0.006(2) 0.008(2)
C244 0.024(3) 0.024(3) 0.022(3) 0.008(2) 0.007(2) 0.003(2)
C245 0.020(3) 0.031(3) 0.024(3) 0.009(2) 0.002(2) 0.005(2)
C246 0.015(2) 0.025(3) 0.027(3) 0.008(2) 0.005(2) 0.003(2)
C250 0.015(2) 0.018(2) 0.024(3) 0.0059(19) 0.0040(18) 0.0045(19)
C251 0.019(2) 0.018(2) 0.018(2) 0.0070(19) 0.0054(18) 0.0052(19)
C252 0.020(3) 0.025(3) 0.025(3) 0.011(2) 0.008(2) 0.010(2)
C253 0.021(3) 0.026(3) 0.029(3) 0.013(2) 0.009(2) 0.006(2)
C254 0.028(3) 0.022(3) 0.021(3) 0.011(2) 0.008(2) 0.006(2)
C255 0.020(3) 0.023(3) 0.026(3) 0.009(2) 0.005(2) 0.008(2)
C256 0.018(2) 0.024(3) 0.023(3) 0.007(2) 0.0044(19) 0.004(2)
C260 0.014(2) 0.017(2) 0.023(2) 0.0055(19) 0.0021(18) 0.0027(19)
C261 0.023(3) 0.018(2) 0.021(2) 0.0078(19) 0.0083(19) 0.008(2)
C262 0.018(2) 0.021(3) 0.035(3) 0.008(2) 0.010(2) 0.007(2)
C263 0.028(3) 0.019(3) 0.039(3) 0.003(2) 0.013(2) 0.005(2)
C264 0.035(3) 0.024(3) 0.030(3) 0.008(2) 0.013(2) 0.013(2)
C265 0.025(3) 0.037(3) 0.028(3) 0.008(2) 0.010(2) 0.017(2)
C266 0.018(3) 0.029(3) 0.028(3) 0.008(2) 0.009(2) 0.007(2)
C267 0.032(3) 0.033(3) 0.039(3) 0.022(3) 0.009(3) 0.008(3)
C268 0.123(9) 0.058(5) 0.047(5) 0.030(4) 0.045(5) 0.045(6)
C269 0.048(5) 0.100(8) 0.113(9) 0.090(8) -0.003(5) -0.016(5)
C270 0.060(5) 0.031(3) 0.050(4) 0.021(3) 0.015(3) 0.018(3)
C271 0.026(3) 0.021(3) 0.028(3) 0.002(2) 0.009(2) 0.008(2)
C272 0.038(4) 0.043(4) 0.041(4) -0.001(3) 0.005(3) 0.022(3)
C273 0.035(3) 0.023(3) 0.045(4) 0.006(3) 0.010(3) 0.009(3)
C274 0.041(4) 0.034(3) 0.031(3) 0.005(3) 0.015(3) 0.014(3)
C275 0.035(3) 0.037(3) 0.020(3) 0.007(2) 0.009(2) 0.007(3)
C276 0.107(7) 0.043(4) 0.030(4) 0.007(3) 0.019(4) 0.040(5)
C277 0.041(4) 0.104(7) 0.030(4) 0.017(4) 0.018(3) 0.017(4)
C278 0.058(4) 0.042(4) 0.020(3) 0.008(3) 0.009(3) 0.016(3)
C279 0.034(3) 0.025(3) 0.031(3) 0.014(2) 0.010(2) 0.007(2)
C280 0.033(3) 0.029(3) 0.052(4) 0.023(3) 0.014(3) 0.009(3)
C281 0.045(4) 0.036(3) 0.035(3) 0.021(3) 0.009(3) 0.016(3)
C282 0.047(4) 0.025(3) 0.042(4) 0.012(3) 0.012(3) 0.013(3)
C283 0.050(4) 0.030(3) 0.043(4) 0.009(3) 0.019(3) 0.023(3)
C284 0.099(7) 0.031(4) 0.069(6) 0.023(4) 0.043(5) 0.033(4)
C285 0.056(5) 0.046(4) 0.046(4) 0.007(3) 0.013(3) 0.035(4)
C286 0.051(4) 0.034(4) 0.053(4) -0.006(3) 0.010(3) 0.016(3)
C301 0.053(5) 0.054(5) 0.063(5) 0.011(4) 0.021(4) 0.005(4)
C302 0.042(5) 0.063(6) 0.093(7) 0.029(5) 0.020(4) 0.014(4)
C303 0.047(4) 0.041(4) 0.051(4) 0.016(3) 0.024(3) 0.019(3)
C304 0.058(5) 0.042(4) 0.043(4) 0.013(3) 0.002(3) 0.002(4)
C305 0.092(7) 0.068(6) 0.044(5) 0.020(4) 0.014(4) 0.038(6)
C306 0.035(3) 0.032(3) 0.055(4) 0.016(3) 0.017(3) 0.009(3)
C307 0.082(7) 0.047(5) 0.119(9) 0.036(6) 0.044(7) 0.023(5)

loop_
_atom_type_symbol
_atom_type_description
_atom_type_scat_dispersion_real
_atom_type_scat_dispersion_imag
_atom_type_scat_source
C C 0.0181 0.0091 'International Tables Vol C Tables 4.2.6.8 and 6.1.1.4'
H H 0.0000 0.0000 'International Tables Vol C Tables 4.2.6.8 and 6.1.1.4'
N N 0.0311 0.0180 'International Tables Vol C Tables 4.2.6.8 and 6.1.1.4'
Cl Cl 0.3639 0.7018 'International Tables Vol C Tables 4.2.6.8 and 6.1.1.4'
Pd Pd 0.1215 3.9337 'International Tables Vol C Tables 4.2.6.8 and 6.1.1.4'

loop_
_geom_angle_atom_site_label_1
_geom_angle_atom_site_label_2
_geom_angle_atom_site_label_3
_geom_angle
N201 Pd1 N101 171.3(2)
N201 Pd1 Cl2 92.45(16)
N101 Pd1 Cl2 92.19(15)
N201 Pd1 Cl1 86.92(17)
N101 Pd1 Cl1 88.32(16)
Cl2 Pd1 Cl1 178.95(7)
N102 N101 C201 112.4(5)
N102 N101 Pd1 112.4(4)
C201 N101 Pd1 134.8(4)
N101 N102 N103 105.2(5)
C202 N103 N102 111.6(5)
C202 N103 C203 128.7(6)
N102 N103 C203 118.7(5)
N202 N201 C101 110.9(5)
N202 N201 Pd1 112.6(4)
C101 N201 Pd1 136.3(4)
N201 N202 N203 105.3(5)
N202 N203 C102 112.2(5)
N202 N203 C103 117.9(5)
C102 N203 C103 129.6(6)
N201 C101 C102 105.8(5)
N201 C101 C114 126.4(5)
C102 C101 C114 127.7(5)
N203 C102 C101 105.9(5)
N203 C102 H102 127.1
C101 C102 H102 127.1
N203 C103 C104 111.2(6)
N203 C103 H10A 109.4
C104 C103 H10A 109.4
N203 C103 H10B 109.4
C104 C103 H10B 109.4
H10A C103 H10B 108.0
C109 C104 C105 119.6(8)
C109 C104 C103 121.9(7)
C105 C104 C103 118.5(8)
C104 C105 C106 120.1(11)
C104 C105 H105 119.9
C106 C105 H105 119.9
C107 C106 C105 119.3(11)
C107 C106 H106 120.4
C105 C106 H106 120.4
C108 C107 C106 120.3(10)
C108 C107 H107 119.8
C106 C107 H107 119.8
C107 C108 C109 119.8(13)
C107 C108 H108 120.1
C109 C108 H108 120.1
C104 C109 C108 120.8(11)
C104 C109 H109 119.6
C108 C109 H109 119.6
C160 C110 C120 119.9(5)
C160 C110 C111 120.8(4)
C120 C110 C111 119.3(4)
C112 C111 C116 118.2(5)
C112 C111 C110 121.8(5)
C116 C111 C110 120.0(5)
C111 C112 C113 121.4(5)
C111 C112 H112 119.3
C113 C112 H112 119.3
C112 C113 C114 120.0(5)
C112 C113 H113 120.0
C114 C113 H113 120.0
C115 C114 C113 118.9(5)
C115 C114 C101 118.3(5)
C113 C114 C101 122.7(5)
C116 C115 C114 120.9(5)
C116 C115 H115 119.6
C114 C115 H115 119.6
C115 C116 C111 120.5(5)
C115 C116 H116 119.7
C111 C116 H116 119.7
C130 C120 C110 120.2(5)
C130 C120 C121 122.0(4)
C110 C120 C121 117.6(4)
C122 C121 C126 117.4(5)
C122 C121 C120 121.6(5)
C126 C121 C120 120.6(5)
C121 C122 C123 121.6(5)
C121 C122 H122 119.2
C123 C122 H122 119.2
C122 C123 C124 121.1(5)
C122 C123 H123 119.5
C124 C123 H123 119.5
C123 C124 C125 117.4(5)
C123 C124 C167 120.5(5)
C125 C124 C167 122.2(5)
C126 C125 C124 121.1(5)
C126 C125 H125 119.5
C124 C125 H125 119.5
C121 C126 C125 121.2(5)
C121 C126 H126 119.4
C125 C126 H126 119.4
C120 C130 C140 120.3(4)
C120 C130 C131 120.7(4)
C140 C130 C131 118.9(4)
C132 C131 C136 117.8(5)
C132 C131 C130 121.2(5)
C136 C131 C130 120.8(5)
C131 C132 C133 120.7(5)
C131 C132 H132 119.7
C133 C132 H132 119.7
C134 C133 C132 121.4(5)
C134 C133 H133 119.3
C132 C133 H133 119.3
C133 C134 C135 117.4(5)
C133 C134 C171 121.8(5)
C135 C134 C171 120.7(5)
C136 C135 C134 121.2(5)
C136 C135 H135 119.4
C134 C135 H135 119.4
C135 C136 C131 121.4(5)
C135 C136 H136 119.3
C131 C136 H136 119.3
C150 C140 C130 119.6(4)
C150 C140 C141 121.3(4)
C130 C140 C141 119.1(4)
C146 C141 C142 116.7(5)
C146 C141 C140 121.3(5)
C142 C141 C140 121.8(4)
C143 C142 C141 121.2(5)
C143 C142 H142 119.4
C141 C142 H142 119.4
C142 C143 C144 121.8(5)
C142 C143 H143 119.1
C144 C143 H143 119.1
C145 C144 C143 116.3(5)
C145 C144 C175 123.6(5)
C143 C144 C175 120.1(5)
C146 C145 C144 122.3(5)
C146 C145 H145 118.8
C144 C145 H145 118.8
C145 C146 C141 121.6(5)
C145 C146 H146 119.2
C141 C146 H146 119.2
C140 C150 C160 120.5(4)
C140 C150 C151 121.3(4)
C160 C150 C151 118.2(4)
C152 C151 C156 117.1(5)
C152 C151 C150 121.0(5)
C156 C151 C150 121.6(5)
C151 C152 C153 121.5(5)
C151 C152 H152 119.2
C153 C152 H152 119.2
C152 C153 C154 121.1(5)
C152 C153 H153 119.4
C154 C153 H153 119.4
C155 C154 C153 117.0(5)
C155 C154 C179 123.0(5)
C153 C154 C179 119.9(5)
C156 C155 C154 121.4(5)
C156 C155 H155 119.3
C154 C155 H155 119.3
C155 C156 C151 121.7(5)
C155 C156 H156 119.2
C151 C156 H156 119.2
C110 C160 C150 119.5(4)
C110 C160 C161 121.2(4)
C150 C160 C161 119.2(4)
C166 C161 C162 117.7(5)
C166 C161 C160 120.6(5)
C162 C161 C160 121.5(5)
C163 C162 C161 121.3(5)
C163 C162 H162 119.4
C161 C162 H162 119.4
C162 C163 C164 121.6(5)
C162 C163 H163 119.2
C164 C163 H163 119.2
C163 C164 C165 117.4(5)
C163 C164 C183 119.4(5)
C165 C164 C183 123.1(5)
C164 C165 C166 121.1(5)
C164 C165 H165 119.4
C166 C165 H165 119.4
C161 C166 C165 120.9(5)
C161 C166 H166 119.6
C165 C166 H166 119.6
C170 C167 C169 110.0(6)
C170 C167 C124 112.2(5)
C169 C167 C124 109.3(5)
C170 C167 C168 107.4(6)
C169 C167 C168 110.0(5)
C124 C167 C168 107.8(5)
C167 C168 H16A 109.5
C167 C168 H16B 109.5
H16A C168 H16B 109.5
C167 C168 H16C 109.5
H16A C168 H16C 109.5
H16B C168 H16C 109.5
C167 C169 H16D 109.5
C167 C169 H16E 109.5
H16D C169 H16E 109.5
C167 C169 H16F 109.5
H16D C169 H16F 109.5
H16E C169 H16F 109.5
C167 C170 H17A 109.5
C167 C170 H17B 109.5
H17A C170 H17B 109.5
C167 C170 H17C 109.5
H17A C170 H17C 109.5
H17B C170 H17C 109.5
C174 C171 C172 108.9(7)
C174 C171 C134 109.3(5)
C172 C171 C134 112.5(5)
C174 C171 C173 110.9(8)
C172 C171 C173 105.4(6)
C134 C171 C173 109.8(5)
C171 C172 H17D 109.5
C171 C172 H17E 109.5
H17D C172 H17E 109.5
C171 C172 H17F 109.5
H17D C172 H17F 109.5
H17E C172 H17F 109.5
C171 C173 H17G 109.5
C171 C173 H17H 109.5
H17G C173 H17H 109.5
C171 C173 H17I 109.5
H17G C173 H17I 109.5
H17H C173 H17I 109.5
C171 C174 H17J 109.5
C171 C174 H17K 109.5
H17J C174 H17K 109.5
C171 C174 H17L 109.5
H17J C174 H17L 109.5
H17K C174 H17L 109.5
C176 C175 C177 111.6(7)
C176 C175 C144 108.8(6)
C177 C175 C144 111.8(5)
C176 C175 C178 109.0(7)
C177 C175 C178 105.6(6)
C144 C175 C178 109.9(6)
C175 C176 H17M 109.5
C175 C176 H17N 109.5
H17M C176 H17N 109.5
C175 C176 H17O 109.5
H17M C176 H17O 109.5
H17N C176 H17O 109.5
C175 C177 H17P 109.5
C175 C177 H17Q 109.5
H17P C177 H17Q 109.5
C175 C177 H17R 109.5
H17P C177 H17R 109.5
H17Q C177 H17R 109.5
C175 C178 H17S 109.5
C175 C178 H17T 109.5
H17S C178 H17T 109.5
C175 C178 H17U 109.5
H17S C178 H17U 109.5
H17T C178 H17U 109.5
C180 C179 C181 111.1(7)
C180 C179 C154 110.5(5)
C181 C179 C154 112.1(6)
C180 C179 C182 107.0(6)
C181 C179 C182 107.7(8)
C154 C179 C182 108.3(5)
C179 C180 H18A 109.5
C179 C180 H18B 109.5
H18A C180 H18B 109.5
C179 C180 H18C 109.5
H18A C180 H18C 109.5
H18B C180 H18C 109.5
C179 C181 H18D 109.5
C179 C181 H18E 109.5
H18D C181 H18E 109.5
C179 C181 H18F 109.5
H18D C181 H18F 109.5
H18E C181 H18F 109.5
C179 C182 H18G 109.5
C179 C182 H18H 109.5
H18G C182 H18H 109.5
C179 C182 H18I 109.5
H18G C182 H18I 109.5
H18H C182 H18I 109.5
C185 C183 C164 112.4(5)
C185 C183 C184 108.4(6)
C164 C183 C184 108.7(5)
C185 C183 C186 109.0(5)
C164 C183 C186 109.5(5)
C184 C183 C186 108.8(6)
C183 C184 H18J 109.5
C183 C184 H18K 109.5
H18J C184 H18K 109.5
C183 C184 H18L 109.5
H18J C184 H18L 109.5
H18K C184 H18L 109.5
C183 C185 H18M 109.5
C183 C185 H18N 109.5
H18M C185 H18N 109.5
C183 C185 H18O 109.5
H18M C185 H18O 109.5
H18N C185 H18O 109.5
C183 C186 H18P 109.5
C183 C186 H18Q 109.5
H18P C186 H18Q 109.5
C183 C186 H18R 109.5
H18P C186 H18R 109.5
H18Q C186 H18R 109.5
N101 C201 C202 105.1(5)
N101 C201 C214 126.9(5)
C202 C201 C214 128.0(5)
N103 C202 C201 105.7(5)
N103 C202 H202 127.1
C201 C202 H202 127.2
N103 C203 C204 110.8(5)
N103 C203 H20A 109.5
C204 C203 H20A 109.5
N103 C203 H20B 109.5
C204 C203 H20B 109.5
H20A C203 H20B 108.1
C209 C204 C205 119.8(7)
C209 C204 C203 119.8(6)
C205 C204 C203 120.3(6)
C204 C205 C206 120.0(7)
C204 C205 H205 120.0
C206 C205 H205 120.0
C207 C206 C205 120.1(7)
C207 C206 H206 120.0
C205 C206 H206 120.0
C206 C207 C208 120.1(7)
C206 C207 H207 120.0
C208 C207 H207 120.0
C207 C208 C209 120.5(7)
C207 C208 H208 119.8
C209 C208 H208 119.8
C204 C209 C208 119.5(7)
C204 C209 H209 120.2
C208 C209 H209 120.2
C260 C210 C220 119.2(4)
C260 C210 C211 120.3(4)
C220 C210 C211 120.4(4)
C212 C211 C216 117.4(5)
C212 C211 C210 121.2(5)
C216 C211 C210 121.4(5)
C213 C212 C211 122.0(5)
C213 C212 H212 119.0
C211 C212 H212 119.0
C212 C213 C214 120.7(5)
C212 C213 H213 119.7
C214 C213 H213 119.7
C215 C214 C213 117.7(5)
C215 C214 C201 122.4(5)
C213 C214 C201 119.8(5)
C216 C215 C214 120.9(5)
C216 C215 H215 119.6
C214 C215 H215 119.6
C215 C216 C211 121.0(5)
C215 C216 H216 119.5
C211 C216 H216 119.5
C230 C220 C210 120.6(4)
C230 C220 C221 121.6(4)
C210 C220 C221 117.8(4)
C226 C221 C222 117.4(5)
C226 C221 C220 121.3(5)
C222 C221 C220 121.0(5)
C223 C222 C221 120.9(5)
C223 C222 H222 119.6
C221 C222 H222 119.6
C222 C223 C224 122.3(5)
C222 C223 H223 118.8
C224 C223 H223 118.8
C223 C224 C225 116.6(5)
C223 C224 C267 120.7(5)
C225 C224 C267 122.7(5)
C224 C225 C226 121.6(5)
C224 C225 H225 119.2
C226 C225 H225 119.2
C221 C226 C225 120.9(5)
C221 C226 H226 119.5
C225 C226 H226 119.5
C220 C230 C240 120.0(4)
C220 C230 C231 121.7(4)
C240 C230 C231 118.2(4)
C232 C231 C236 116.7(5)
C232 C231 C230 120.7(5)
C236 C231 C230 122.3(5)
C233 C232 C231 121.5(5)
C233 C232 H232 119.3
C231 C232 H232 119.3
C232 C233 C234 121.7(5)
C232 C233 H233 119.1
C234 C233 H233 119.1
C235 C234 C233 116.5(5)
C235 C234 C271 121.4(5)
C233 C234 C271 122.1(5)
C236 C235 C234 121.9(5)
C236 C235 H235 119.0
C234 C235 H235 119.0
C235 C236 C231 121.6(5)
C235 C236 H236 119.2
C231 C236 H236 119.2
C250 C240 C230 119.6(5)
C250 C240 C241 121.3(4)
C230 C240 C241 119.1(4)
C246 C241 C242 117.4(5)
C246 C241 C240 120.3(5)
C242 C241 C240 122.2(5)
C243 C242 C241 121.1(5)
C243 C242 H242 119.5
C241 C242 H242 119.5
C242 C243 C244 121.7(5)
C242 C243 H243 119.1
C244 C243 H243 119.1
C245 C244 C243 116.7(5)
C245 C244 C275 122.4(5)
C243 C244 C275 120.9(5)
C246 C245 C244 121.3(5)
C246 C245 H245 119.3
C244 C245 H245 119.3
C241 C246 C245 121.7(5)
C241 C246 H246 119.1
C245 C246 H246 119.1
C260 C250 C240 120.3(5)
C260 C250 C251 118.5(4)
C240 C250 C251 121.1(4)
C252 C251 C256 117.1(5)
C252 C251 C250 121.5(4)
C256 C251 C250 121.1(4)
C253 C252 C251 121.5(5)
C253 C252 H252 119.3
C251 C252 H252 119.3
C252 C253 C254 121.6(5)
C252 C253 H253 119.2
C254 C253 H253 119.2
C253 C254 C255 116.5(5)
C253 C254 C279 123.5(5)
C255 C254 C279 120.0(5)
C256 C255 C254 121.9(5)
C256 C255 H255 119.1
C254 C255 H255 119.1
C255 C256 C251 121.3(5)
C255 C256 H256 119.4
C251 C256 H256 119.4
C250 C260 C210 120.2(5)
C250 C260 C261 119.1(4)
C210 C260 C261 120.7(4)
C266 C261 C262 117.1(5)
C266 C261 C260 122.4(5)
C262 C261 C260 120.3(5)
C263 C262 C261 122.2(5)
C263 C262 H262 118.9
C261 C262 H262 118.9
C262 C263 C264 120.8(5)
C262 C263 H263 119.6
C264 C263 H263 119.6
C265 C264 C263 117.0(5)
C265 C264 C283 124.0(6)
C263 C264 C283 119.0(6)
C266 C265 C264 121.6(5)
C266 C265 H265 119.2
C264 C265 H265 119.2
C261 C266 C265 121.1(5)
C261 C266 H266 119.5
C265 C266 H266 119.5
C224 C267 C268 109.2(6)
C224 C267 C269 111.9(6)
C268 C267 C269 110.7(8)
C224 C267 C270 109.2(5)
C268 C267 C270 108.1(6)
C269 C267 C270 107.8(7)
C267 C268 H26A 109.5
C267 C268 H26B 109.5
H26A C268 H26B 109.5
C267 C268 H26C 109.5
H26A C268 H26C 109.5
H26B C268 H26C 109.5
C267 C269 H26D 109.5
C267 C269 H26E 109.5
H26D C269 H26E 109.5
C267 C269 H26F 109.5
H26D C269 H26F 109.5
H26E C269 H26F 109.5
C267 C270 H27A 109.5
C267 C270 H27B 109.5
H27A C270 H27B 109.5
C267 C270 H27C 109.5
H27A C270 H27C 109.5
H27B C270 H27C 109.5
C274 C271 C234 109.0(5)
C274 C271 C272 108.8(5)
C234 C271 C272 112.3(5)
C274 C271 C273 109.9(5)
C234 C271 C273 109.2(5)
C272 C271 C273 107.6(5)
C271 C272 H27D 109.5
C271 C272 H27E 109.5
H27D C272 H27E 109.5
C271 C272 H27F 109.5
H27D C272 H27F 109.5
H27E C272 H27F 109.5
C271 C273 H27G 109.5
C271 C273 H27H 109.5
H27G C273 H27H 109.5
C271 C273 H27I 109.5
H27G C273 H27I 109.5
H27H C273 H27I 109.5
C271 C274 H27J 109.5
C271 C274 H27K 109.5
H27J C274 H27K 109.5
C271 C274 H27L 109.5
H27J C274 H27L 109.5
H27K C274 H27L 109.5
C276 C275 C244 108.0(5)
C276 C275 C277 112.4(7)
C244 C275 C277 110.7(5)
C276 C275 C278 107.8(6)
C244 C275 C278 112.1(5)
C277 C275 C278 105.9(6)
C275 C276 H27M 109.5
C275 C276 H27N 109.5
H27M C276 H27N 109.5
C275 C276 H27O 109.5
H27M C276 H27O 109.5
H27N C276 H27O 109.5
C275 C277 H27P 109.5
C275 C277 H27Q 109.5
H27P C277 H27Q 109.5
C275 C277 H27R 109.5
H27P C277 H27R 109.5
H27Q C277 H27R 109.5
C275 C278 H27S 109.5
C275 C278 H27T 109.5
H27S C278 H27T 109.5
C275 C278 H27U 109.5
H27S C278 H27U 109.5
H27T C278 H27U 109.5
C282 C279 C280 108.2(5)
C282 C279 C254 109.0(5)
C280 C279 C254 112.6(5)
C282 C279 C281 109.2(5)
C280 C279 C281 108.7(5)
C254 C279 C281 109.2(5)
C279 C280 H28A 109.5
C279 C280 H28B 109.5
H28A C280 H28B 109.5
C279 C280 H28C 109.5
H28A C280 H28C 109.5
H28B C280 H28C 109.5
C279 C281 H28D 109.5
C279 C281 H28E 109.5
H28D C281 H28E 109.5
C279 C281 H28F 109.5
H28D C281 H28F 109.5
H28E C281 H28F 109.5
C279 C282 H28G 109.5
C279 C282 H28H 109.5
H28G C282 H28H 109.5
C279 C282 H28I 109.5
H28G C282 H28I 109.5
H28H C282 H28I 109.5
C285 C283 C264 112.6(6)
C285 C283 C286 109.8(6)
C264 C283 C286 110.4(6)
C285 C283 C284 107.7(6)
C264 C283 C284 108.9(5)
C286 C283 C284 107.2(7)
C283 C284 H28J 109.5
C283 C284 H28K 109.5
H28J C284 H28K 109.5
C283 C284 H28L 109.5
H28J C284 H28L 109.5
H28K C284 H28L 109.5
C283 C285 H28M 109.5
C283 C285 H28N 109.5
H28M C285 H28N 109.5
C283 C285 H28O 109.5
H28M C285 H28O 109.5
H28N C285 H28O 109.5
C283 C286 H28P 109.5
C283 C286 H28Q 109.5
H28P C286 H28Q 109.5
C283 C286 H28R 109.5
H28P C286 H28R 109.5
H28Q C286 H28R 109.5
Cl4 C301 Cl3 111.1(5)
Cl4 C301 H30A 109.4
Cl3 C301 H30A 109.4
Cl4 C301 H30B 109.4
Cl3 C301 H30B 109.4
H30A C301 H30B 108.0
Cl6 C302 Cl5 112.3(5)
Cl6 C302 H30C 109.1
Cl5 C302 H30C 109.1
Cl6 C302 H30D 109.1
Cl5 C302 H30D 109.1
H30C C302 H30D 107.9
Cl8 C303 Cl7 112.6(4)
Cl8 C303 H30E 109.1
Cl7 C303 H30E 109.1
Cl8 C303 H30F 109.1
Cl7 C303 H30F 109.1
H30E C303 H30F 107.8
Cl9 C304 Cl10 112.7(4)
Cl9 C304 H30G 109.1
Cl10 C304 H30G 109.1
Cl9 C304 H30H 109.1
Cl10 C304 H30H 109.1
H30G C304 H30H 107.8
Cl11 C305 Cl12 111.1(5)
Cl11 C305 H30I 109.4
Cl12 C305 H30I 109.4
Cl11 C305 H30J 109.4
Cl12 C305 H30J 109.4
H30I C305 H30J 108.0
Cl13 C306 Cl14 112.4(4)
Cl13 C306 H30K 109.1
Cl14 C306 H30K 109.1
Cl13 C306 H30L 109.1
Cl14 C306 H30L 109.1
H30K C306 H30L 107.9
Cl16 C307 Cl15 112.6(6)
Cl16 C307 H30M 109.1
Cl15 C307 H30M 109.1
Cl16 C307 H30N 109.1
Cl15 C307 H30N 109.1
H30M C307 H30N 107.8

loop_
_geom_bond_atom_site_label_1
_geom_bond_atom_site_label_2
_geom_bond_distance
Pd1 N201 1.994(5)
Pd1 N101 2.029(5)
Pd1 Cl2 2.2790(17)
Pd1 Cl1 2.2967(18)
Cl3 C301 1.778(9)
Cl4 C301 1.734(10)
Cl5 C302 1.739(10)
Cl6 C302 1.736(11)
Cl7 C303 1.773(8)
Cl8 C303 1.720(8)
Cl9 C304 1.752(8)
Cl10 C304 1.762(9)
Cl11 C305 1.735(11)
Cl12 C305 1.743(11)
Cl13 C306 1.750(7)
Cl14 C306 1.752(7)
Cl15 C307 1.783(12)
Cl16 C307 1.752(12)
N101 N102 1.313(7)
N101 C201 1.353(7)
N102 N103 1.349(7)
N103 C202 1.338(8)
N103 C203 1.447(8)
N201 N202 1.318(7)
N201 C101 1.362(7)
N202 N203 1.328(7)
N203 C102 1.329(8)
N203 C103 1.475(7)
C101 C102 1.369(8)
C101 C114 1.465(8)
C102 H102 0.9500
C103 C104 1.508(10)
C103 H10A 0.9900
C103 H10B 0.9900
C104 C109 1.346(13)
C104 C105 1.383(11)
C105 C106 1.385(15)
C105 H105 0.9500
C106 C107 1.38(2)
C106 H106 0.9500
C107 C108 1.36(2)
C107 H107 0.9500
C108 C109 1.389(15)
C108 H108 0.9500
C109 H109 0.9500
C110 C160 1.405(7)
C110 C120 1.414(7)
C110 C111 1.495(7)
C111 C112 1.383(8)
C111 C116 1.408(7)
C112 C113 1.385(8)
C112 H112 0.9500
C113 C114 1.398(8)
C113 H113 0.9500
C114 C115 1.389(8)
C115 C116 1.378(8)
C115 H115 0.9500
C116 H116 0.9500
C120 C130 1.395(7)
C120 C121 1.491(7)
C121 C122 1.391(7)
C121 C126 1.392(7)
C122 C123 1.391(7)
C122 H122 0.9500
C123 C124 1.392(7)
C123 H123 0.9500
C124 C125 1.401(7)
C124 C167 1.527(7)
C125 C126 1.395(7)
C125 H125 0.9500
C126 H126 0.9500
C130 C140 1.411(7)
C130 C131 1.500(7)
C131 C132 1.384(7)
C131 C136 1.396(7)
C132 C133 1.404(7)
C132 H132 0.9500
C133 C134 1.389(8)
C133 H133 0.9500
C134 C135 1.397(8)
C134 C171 1.538(7)
C135 C136 1.383(8)
C135 H135 0.9500
C136 H136 0.9500
C140 C150 1.404(7)
C140 C141 1.489(7)
C141 C146 1.393(7)
C141 C142 1.410(7)
C142 C143 1.381(8)
C142 H142 0.9500
C143 C144 1.407(8)
C143 H143 0.9500
C144 C145 1.393(8)
C144 C175 1.537(8)
C145 C146 1.379(8)
C145 H145 0.9500
C146 H146 0.9500
C150 C160 1.415(7)
C150 C151 1.491(7)
C151 C152 1.390(7)
C151 C156 1.393(7)
C152 C153 1.392(8)
C152 H152 0.9500
C153 C154 1.400(8)
C153 H153 0.9500
C154 C155 1.397(8)
C154 C179 1.536(8)
C155 C156 1.382(7)
C155 H155 0.9500
C156 H156 0.9500
C160 C161 1.494(6)
C161 C166 1.390(7)
C161 C162 1.401(7)
C162 C163 1.383(7)
C162 H162 0.9500
C163 C164 1.394(7)
C163 H163 0.9500
C164 C165 1.397(8)
C164 C183 1.536(7)
C165 C166 1.405(7)
C165 H165 0.9500
C166 H166 0.9500
C167 C170 1.514(9)
C167 C169 1.522(10)
C167 C168 1.541(9)
C168 H16A 0.9800
C168 H16B 0.9800
C168 H16C 0.9800
C169 H16D 0.9800
C169 H16E 0.9800
C169 H16F 0.9800
C170 H17A 0.9800
C170 H17B 0.9800
C170 H17C 0.9800
C171 C174 1.503(10)
C171 C172 1.532(9)
C171 C173 1.549(11)
C172 H17D 0.9800
C172 H17E 0.9800
C172 H17F 0.9800
C173 H17G 0.9800
C173 H17H 0.9800
C173 H17I 0.9800
C174 H17J 0.9800
C174 H17K 0.9800
C174 H17L 0.9800
C175 C176 1.485(11)
C175 C177 1.520(9)
C175 C178 1.555(11)
C176 H17M 0.9800
C176 H17N 0.9800
C176 H17O 0.9800
C177 H17P 0.9800
C177 H17Q 0.9800
C177 H17R 0.9800
C178 H17S 0.9800
C178 H17T 0.9800
C178 H17U 0.9800
C179 C180 1.515(9)
C179 C181 1.522(11)
C179 C182 1.567(11)
C180 H18A 0.9800
C180 H18B 0.9800
C180 H18C 0.9800
C181 H18D 0.9800
C181 H18E 0.9800
C181 H18F 0.9800
C182 H18G 0.9800
C182 H18H 0.9800
C182 H18I 0.9800
C183 C185 1.530(9)
C183 C184 1.536(9)
C183 C186 1.550(9)
C184 H18J 0.9800
C184 H18K 0.9800
C184 H18L 0.9800
C185 H18M 0.9800
C185 H18N 0.9800
C185 H18O 0.9800
C186 H18P 0.9800
C186 H18Q 0.9800
C186 H18R 0.9800
C201 C202 1.400(9)
C201 C214 1.465(8)
C202 H202 0.9500
C203 C204 1.522(10)
C203 H20A 0.9900
C203 H20B 0.9900
C204 C209 1.382(10)
C204 C205 1.385(9)
C205 C206 1.401(11)
C205 H205 0.9500
C206 C207 1.368(11)
C206 H206 0.9500
C207 C208 1.378(11)
C207 H207 0.9500
C208 C209 1.399(11)
C208 H208 0.9500
C209 H209 0.9500
C210 C260 1.407(7)
C210 C220 1.419(7)
C210 C211 1.489(7)
C211 C212 1.398(7)
C211 C216 1.400(7)
C212 C213 1.373(8)
C212 H212 0.9500
C213 C214 1.410(8)
C213 H213 0.9500
C214 C215 1.399(8)
C215 C216 1.392(8)
C215 H215 0.9500
C216 H216 0.9500
C220 C230 1.388(7)
C220 C221 1.496(7)
C221 C226 1.394(7)
C221 C222 1.402(8)
C222 C223 1.382(8)
C222 H222 0.9500
C223 C224 1.395(8)
C223 H223 0.9500
C224 C225 1.397(8)
C224 C267 1.527(7)
C225 C226 1.398(7)
C225 H225 0.9500
C226 H226 0.9500
C230 C240 1.418(7)
C230 C231 1.492(7)
C231 C232 1.392(7)
C231 C236 1.398(7)
C232 C233 1.392(8)
C232 H232 0.9500
C233 C234 1.400(8)
C233 H233 0.9500
C234 C235 1.391(8)
C234 C271 1.526(7)
C235 C236 1.387(7)
C235 H235 0.9500
C236 H236 0.9500
C240 C250 1.404(7)
C240 C241 1.499(7)
C241 C246 1.387(7)
C241 C242 1.393(7)
C242 C243 1.389(8)
C242 H242 0.9500
C243 C244 1.400(8)
C243 H243 0.9500
C244 C245 1.398(8)
C244 C275 1.531(8)
C245 C246 1.389(8)
C245 H245 0.9500
C246 H246 0.9500
C250 C260 1.404(7)
C250 C251 1.496(7)
C251 C252 1.395(7)
C251 C256 1.403(7)
C252 C253 1.391(7)
C252 H252 0.9500
C253 C254 1.401(8)
C253 H253 0.9500
C254 C255 1.404(8)
C254 C279 1.534(7)
C255 C256 1.382(7)
C255 H255 0.9500
C256 H256 0.9500
C260 C261 1.490(7)
C261 C266 1.387(7)
C261 C262 1.402(8)
C262 C263 1.375(8)
C262 H262 0.9500
C263 C264 1.407(8)
C263 H263 0.9500
C264 C265 1.398(9)
C264 C283 1.523(8)
C265 C266 1.397(8)
C265 H265 0.9500
C266 H266 0.9500
C267 C268 1.529(11)
C267 C269 1.530(11)
C267 C270 1.533(10)
C268 H26A 0.9800
C268 H26B 0.9800
C268 H26C 0.9800
C269 H26D 0.9800
C269 H26E 0.9800
C269 H26F 0.9800
C270 H27A 0.9800
C270 H27B 0.9800
C270 H27C 0.9800
C271 C274 1.523(8)
C271 C272 1.541(9)
C271 C273 1.541(8)
C272 H27D 0.9800
C272 H27E 0.9800
C272 H27F 0.9800
C273 H27G 0.9800
C273 H27H 0.9800
C273 H27I 0.9800
C274 H27J 0.9800
C274 H27K 0.9800
C274 H27L 0.9800
C275 C276 1.531(10)
C275 C277 1.537(10)
C275 C278 1.542(9)
C276 H27M 0.9800
C276 H27N 0.9800
C276 H27O 0.9800
C277 H27P 0.9800
C277 H27Q 0.9800
C277 H27R 0.9800
C278 H27S 0.9800
C278 H27T 0.9800
C278 H27U 0.9800
C279 C282 1.530(9)
C279 C280 1.532(9)
C279 C281 1.545(9)
C280 H28A 0.9800
C280 H28B 0.9800
C280 H28C 0.9800
C281 H28D 0.9800
C281 H28E 0.9800
C281 H28F 0.9800
C282 H28G 0.9800
C282 H28H 0.9800
C282 H28I 0.9800
C283 C285 1.520(10)
C283 C286 1.540(11)
C283 C284 1.551(10)
C284 H28J 0.9800
C284 H28K 0.9800
C284 H28L 0.9800
C285 H28M 0.9800
C285 H28N 0.9800
C285 H28O 0.9800
C286 H28P 0.9800
C286 H28Q 0.9800
C286 H28R 0.9800
C301 H30A 0.9900
C301 H30B 0.9900
C302 H30C 0.9900
C302 H30D 0.9900
C303 H30E 0.9900
C303 H30F 0.9900
C304 H30G 0.9900
C304 H30H 0.9900
C305 H30I 0.9900
C305 H30J 0.9900
C306 H30K 0.9900
C306 H30L 0.9900
C307 H30M 0.9900
C307 H30N 0.9900

loop_
_geom_torsion_atom_site_label_1
_geom_torsion_atom_site_label_2
_geom_torsion_atom_site_label_3
_geom_torsion_atom_site_label_4
_geom_torsion
Cl2 Pd1 N101 N102 -102.3(4)
Cl1 Pd1 N101 N102 76.8(4)
Cl2 Pd1 N101 C201 85.6(6)
Cl1 Pd1 N101 C201 -95.3(6)
C201 N101 N102 N103 -0.6(7)
Pd1 N101 N102 N103 -174.6(4)
N101 N102 N103 C202 0.5(7)
N101 N102 N103 C203 170.0(5)
Cl2 Pd1 N201 N202 89.0(4)
Cl1 Pd1 N201 N202 -90.1(4)
Cl2 Pd1 N201 C101 -96.4(6)
Cl1 Pd1 N201 C101 84.4(6)
C101 N201 N202 N203 1.2(7)
Pd1 N201 N202 N203 177.1(4)
N201 N202 N203 C102 -1.5(8)
N201 N202 N203 C103 -176.6(6)
N202 N201 C101 C102 -0.5(8)
Pd1 N201 C101 C102 -175.1(5)
N202 N201 C101 C114 177.4(6)
Pd1 N201 C101 C114 2.7(11)
N202 N203 C102 C101 1.2(8)
C103 N203 C102 C101 175.5(7)
N201 C101 C102 N203 -0.4(7)
C114 C101 C102 N203 -178.2(6)
N202 N203 C103 C104 117.8(7)
C102 N203 C103 C104 -56.3(10)
N203 C103 C104 C109 -36.0(10)
N203 C103 C104 C105 144.0(7)
C109 C104 C105 C106 -2.0(13)
C103 C104 C105 C106 177.9(8)
C104 C105 C106 C107 2.6(14)
C105 C106 C107 C108 -1.2(16)
C106 C107 C108 C109 -0.6(17)
C105 C104 C109 C108 0.2(14)
C103 C104 C109 C108 -179.8(9)
C107 C108 C109 C104 1.2(16)
C160 C110 C111 C112 -68.7(7)
C120 C110 C111 C112 110.1(6)
C160 C110 C111 C116 112.8(6)
C120 C110 C111 C116 -68.5(6)
C116 C111 C112 C113 1.4(8)
C110 C111 C112 C113 -177.2(5)
C111 C112 C113 C114 -1.3(8)
C112 C113 C114 C115 0.7(8)
C112 C113 C114 C101 -175.7(5)
N201 C101 C114 C115 144.3(6)
C102 C101 C114 C115 -38.3(10)
N201 C101 C114 C113 -39.4(9)
C102 C101 C114 C113 138.0(7)
C113 C114 C115 C116 -0.1(9)
C101 C114 C115 C116 176.4(5)
C114 C115 C116 C111 0.2(9)
C112 C111 C116 C115 -0.8(8)
C110 C111 C116 C115 177.8(5)
C160 C110 C120 C130 -1.8(7)
C111 C110 C120 C130 179.5(5)
C160 C110 C120 C121 -177.6(4)
C111 C110 C120 C121 3.6(7)
C130 C120 C121 C122 116.5(6)
C110 C120 C121 C122 -67.8(7)
C130 C120 C121 C126 -71.1(7)
C110 C120 C121 C126 104.6(6)
C126 C121 C122 C123 -4.3(8)
C120 C121 C122 C123 168.3(5)
C121 C122 C123 C124 -0.8(8)
C122 C123 C124 C125 4.4(8)
C122 C123 C124 C167 -174.9(5)
C123 C124 C125 C126 -2.9(8)
C167 C124 C125 C126 176.3(5)
C122 C121 C126 C125 5.8(8)
C120 C121 C126 C125 -166.9(5)
C124 C125 C126 C121 -2.2(8)
C110 C120 C130 C140 1.6(7)
C121 C120 C130 C140 177.2(5)
C110 C120 C130 C131 179.4(5)
C121 C120 C130 C131 -5.0(7)
C120 C130 C131 C132 -70.3(7)
C140 C130 C131 C132 107.5(6)
C120 C130 C131 C136 114.0(6)
C140 C130 C131 C136 -68.1(7)
C136 C131 C132 C133 2.8(8)
C130 C131 C132 C133 -173.0(5)
C131 C132 C133 C134 -1.9(8)
C132 C133 C134 C135 0.2(8)
C132 C133 C134 C171 176.9(5)
C133 C134 C135 C136 0.5(9)
C171 C134 C135 C136 -176.3(6)
C134 C135 C136 C131 0.5(9)
C132 C131 C136 C135 -2.1(8)
C130 C131 C136 C135 173.7(5)
C120 C130 C140 C150 -0.4(7)
C131 C130 C140 C150 -178.3(4)
C120 C130 C140 C141 -176.7(5)
C131 C130 C140 C141 5.4(7)
C150 C140 C141 C146 -67.0(7)
C130 C140 C141 C146 109.3(6)
C150 C140 C141 C142 117.5(6)
C130 C140 C141 C142 -66.3(7)
C146 C141 C142 C143 -3.3(8)
C140 C141 C142 C143 172.4(5)
C141 C142 C143 C144 0.7(8)
C142 C143 C144 C145 1.8(9)
C142 C143 C144 C175 -176.9(6)
C143 C144 C145 C146 -1.6(10)
C175 C144 C145 C146 177.0(6)
C144 C145 C146 C141 -1.1(10)
C142 C141 C146 C145 3.5(8)
C140 C141 C146 C145 -172.3(5)
C130 C140 C150 C160 -0.5(7)
C141 C140 C150 C160 175.7(5)
C130 C140 C150 C151 178.1(5)
C141 C140 C150 C151 -5.7(7)
C140 C150 C151 C152 -76.7(7)
C160 C150 C151 C152 102.0(6)
C140 C150 C151 C156 110.0(6)
C160 C150 C151 C156 -71.3(6)
C156 C151 C152 C153 3.2(8)
C150 C151 C152 C153 -170.4(5)
C151 C152 C153 C154 -2.3(9)
C152 C153 C154 C155 -0.7(9)
C152 C153 C154 C179 176.4(6)
C153 C154 C155 C156 2.9(8)
C179 C154 C155 C156 -174.2(6)
C154 C155 C156 C151 -2.1(9)
C152 C151 C156 C155 -1.0(8)
C150 C151 C156 C155 172.6(5)
C120 C110 C160 C150 0.9(7)
C111 C110 C160 C150 179.6(5)
C120 C110 C160 C161 176.8(5)
C111 C110 C160 C161 -4.5(7)
C140 C150 C160 C110 0.2(7)
C151 C150 C160 C110 -178.4(4)
C140 C150 C160 C161 -175.8(4)
C151 C150 C160 C161 5.6(7)
C110 C160 C161 C166 -62.7(7)
C150 C160 C161 C166 113.2(6)
C110 C160 C161 C162 122.8(5)
C150 C160 C161 C162 -61.3(7)
C166 C161 C162 C163 -1.4(8)
C160 C161 C162 C163 173.2(5)
C161 C162 C163 C164 -0.3(8)
C162 C163 C164 C165 1.6(8)
C162 C163 C164 C183 -175.3(5)
C163 C164 C165 C166 -1.2(8)
C183 C164 C165 C166 175.6(5)
C162 C161 C166 C165 1.9(8)
C160 C161 C166 C165 -172.8(5)
C164 C165 C166 C161 -0.6(8)
C123 C124 C167 C170 177.1(6)
C125 C124 C167 C170 -2.2(9)
C123 C124 C167 C169 -60.6(7)
C125 C124 C167 C169 120.2(6)
C123 C124 C167 C168 59.0(7)
C125 C124 C167 C168 -120.2(6)
C133 C134 C171 C174 -102.2(8)
C135 C134 C171 C174 74.4(9)
C133 C134 C171 C172 19.0(8)
C135 C134 C171 C172 -164.4(6)
C133 C134 C171 C173 136.0(7)
C135 C134 C171 C173 -47.4(8)
C145 C144 C175 C176 -112.0(8)
C143 C144 C175 C176 66.7(9)
C145 C144 C175 C177 11.8(10)
C143 C144 C175 C177 -169.6(6)
C145 C144 C175 C178 128.7(7)
C143 C144 C175 C178 -52.7(8)
C155 C154 C179 C180 -127.2(7)
C153 C154 C179 C180 55.8(8)
C155 C154 C179 C181 -2.7(10)
C153 C154 C179 C181 -179.7(8)
C155 C154 C179 C182 115.9(7)
C153 C154 C179 C182 -61.1(8)
C163 C164 C183 C185 -179.5(6)
C165 C164 C183 C185 3.8(8)
C163 C164 C183 C184 60.5(7)
C165 C164 C183 C184 -116.2(6)
C163 C164 C183 C186 -58.3(7)
C165 C164 C183 C186 125.0(6)
N102 N101 C201 C202 0.5(7)
Pd1 N101 C201 C202 172.6(5)
N102 N101 C201 C214 -177.8(6)
Pd1 N101 C201 C214 -5.8(10)
N102 N103 C202 C201 -0.2(7)
C203 N103 C202 C201 -168.4(6)
N101 C201 C202 N103 -0.2(7)
C214 C201 C202 N103 178.2(6)
C202 N103 C203 C204 69.3(9)
N102 N103 C203 C204 -98.2(7)
N103 C203 C204 C209 52.4(8)
N103 C203 C204 C205 -128.0(6)
C209 C204 C205 C206 1.8(10)
C203 C204 C205 C206 -177.8(6)
C204 C205 C206 C207 0.1(11)
C205 C206 C207 C208 -1.8(11)
C206 C207 C208 C209 1.5(11)
C205 C204 C209 C208 -2.1(10)
C203 C204 C209 C208 177.5(6)
C207 C208 C209 C204 0.5(11)
C260 C210 C211 C212 60.4(7)
C220 C210 C211 C212 -116.8(6)
C260 C210 C211 C216 -120.9(6)
C220 C210 C211 C216 62.0(7)
C216 C211 C212 C213 -3.9(8)
C210 C211 C212 C213 174.9(5)
C211 C212 C213 C214 -1.0(9)
C212 C213 C214 C215 4.4(9)
C212 C213 C214 C201 -171.9(5)
N101 C201 C214 C215 23.3(9)
C202 C201 C214 C215 -154.7(6)
N101 C201 C214 C213 -160.6(6)
C202 C201 C214 C213 21.4(9)
C213 C214 C215 C216 -2.8(8)
C201 C214 C215 C216 173.4(5)
C214 C215 C216 C211 -2.1(8)
C212 C211 C216 C215 5.4(8)
C210 C211 C216 C215 -173.4(5)
C260 C210 C220 C230 1.6(7)
C211 C210 C220 C230 178.8(5)
C260 C210 C220 C221 -179.2(4)
C211 C210 C220 C221 -2.0(7)
C230 C220 C221 C226 74.5(7)
C210 C220 C221 C226 -104.7(6)
C230 C220 C221 C222 -111.5(6)
C210 C220 C221 C222 69.2(7)
C226 C221 C222 C223 3.8(8)
C220 C221 C222 C223 -170.3(5)
C221 C222 C223 C224 0.6(9)
C222 C223 C224 C225 -3.7(8)
C222 C223 C224 C267 175.0(6)
C223 C224 C225 C226 2.3(8)
C267 C224 C225 C226 -176.3(5)
C222 C221 C226 C225 -5.2(8)
C220 C221 C226 C225 169.0(5)
C224 C225 C226 C221 2.2(8)
C210 C220 C230 C240 -0.5(7)
C221 C220 C230 C240 -179.7(5)
C210 C220 C230 C231 -176.4(5)
C221 C220 C230 C231 4.4(7)
C220 C230 C231 C232 70.8(7)
C240 C230 C231 C232 -105.2(6)
C220 C230 C231 C236 -115.8(6)
C240 C230 C231 C236 68.2(7)
C236 C231 C232 C233 -3.8(8)
C230 C231 C232 C233 169.9(5)
C231 C232 C233 C234 1.5(8)
C232 C233 C234 C235 1.5(8)
C232 C233 C234 C271 -177.2(5)
C233 C234 C235 C236 -2.1(8)
C271 C234 C235 C236 176.7(5)
C234 C235 C236 C231 -0.4(8)
C232 C231 C236 C235 3.3(8)
C230 C231 C236 C235 -170.4(5)
C220 C230 C240 C250 -0.4(7)
C231 C230 C240 C250 175.6(5)
C220 C230 C240 C241 176.5(5)
C231 C230 C240 C241 -7.4(7)
C250 C240 C241 C246 69.0(7)
C230 C240 C241 C246 -108.0(6)
C250 C240 C241 C242 -115.1(6)
C230 C240 C241 C242 67.9(7)
C246 C241 C242 C243 1.9(8)
C240 C241 C242 C243 -174.2(5)
C241 C242 C243 C244 0.5(9)
C242 C243 C244 C245 -2.4(8)
C242 C243 C244 C275 174.1(5)
C243 C244 C245 C246 2.1(8)
C275 C244 C245 C246 -174.4(5)
C242 C241 C246 C245 -2.2(8)
C240 C241 C246 C245 173.9(5)
C244 C245 C246 C241 0.2(9)
C230 C240 C250 C260 0.3(7)
C241 C240 C250 C260 -176.6(5)
C230 C240 C250 C251 -176.8(5)
C241 C240 C250 C251 6.3(7)
C260 C250 C251 C252 -111.2(6)
C240 C250 C251 C252 65.9(7)
C260 C250 C251 C256 63.2(7)
C240 C250 C251 C256 -119.7(6)
C256 C251 C252 C253 -2.5(8)
C250 C251 C252 C253 172.2(5)
C251 C252 C253 C254 2.1(9)
C252 C253 C254 C255 -0.1(8)
C252 C253 C254 C279 -179.1(5)
C253 C254 C255 C256 -1.4(8)
C279 C254 C255 C256 177.5(5)
C254 C255 C256 C251 1.1(8)
C252 C251 C256 C255 0.9(8)
C250 C251 C256 C255 -173.8(5)
C240 C250 C260 C210 0.8(7)
C251 C250 C260 C210 177.9(5)
C240 C250 C260 C261 -179.5(5)
C251 C250 C260 C261 -2.4(7)
C220 C210 C260 C250 -1.7(7)
C211 C210 C260 C250 -178.9(5)
C220 C210 C260 C261 178.6(5)
C211 C210 C260 C261 1.4(7)
C250 C260 C261 C266 -109.2(6)
C210 C260 C261 C266 70.5(7)
C250 C260 C261 C262 66.8(7)
C210 C260 C261 C262 -113.5(6)
C266 C261 C262 C263 1.3(8)
C260 C261 C262 C263 -174.9(5)
C261 C262 C263 C264 2.6(9)
C262 C263 C264 C265 -4.5(9)
C262 C263 C264 C283 173.8(6)
C263 C264 C265 C266 2.6(9)
C283 C264 C265 C266 -175.5(6)
C262 C261 C266 C265 -3.2(8)
C260 C261 C266 C265 172.9(5)
C264 C265 C266 C261 1.2(9)
C223 C224 C267 C268 -51.4(8)
C225 C224 C267 C268 127.2(7)
C223 C224 C267 C269 -174.2(8)
C225 C224 C267 C269 4.3(10)
C223 C224 C267 C270 66.6(8)
C225 C224 C267 C270 -114.9(7)
C235 C234 C271 C274 -64.2(7)
C233 C234 C271 C274 114.5(6)
C235 C234 C271 C272 175.1(5)
C233 C234 C271 C272 -6.2(8)
C235 C234 C271 C273 55.8(7)
C233 C234 C271 C273 -125.5(6)
C245 C244 C275 C276 97.9(7)
C243 C244 C275 C276 -78.5(8)
C245 C244 C275 C277 -138.7(7)
C243 C244 C275 C277 44.9(8)
C245 C244 C275 C278 -20.7(8)
C243 C244 C275 C278 163.0(6)
C253 C254 C279 C282 116.6(6)
C255 C254 C279 C282 -62.3(7)
C253 C254 C279 C280 -3.4(8)
C255 C254 C279 C280 177.7(5)
C253 C254 C279 C281 -124.2(6)
C255 C254 C279 C281 56.9(7)
C265 C264 C283 C285 0.8(9)
C263 C264 C283 C285 -177.3(6)
C265 C264 C283 C286 -122.3(7)
C263 C264 C283 C286 59.6(8)
C265 C264 C283 C284 120.2(8)
C263 C264 C283 C284 -57.9(9)
